data_1576794
loop_
_publ_author_name
'Royla, Philipp'
'Schwedtmann, Kai'
'Gomila, Rosa M.'
'Frontera, Antonio'
'Weigand, Jan J.'

_publ_section_title
;
 Chemoselectivity in the cationic Phospha-Wittig reaction: accessing
 phosphorus heterocycles, phosphaalkenes, and their annulated [4 + 2]
 dimers.
;
_journal_issue 9
_journal_name_full 'Chemical science'
_journal_page_first 4678
_journal_page_last 4687
_journal_paper_doi 10.1039/d5sc08693k
_journal_volume 17
_journal_year 2026
_chemical_formula_moiety '6(C0.333 F O S0.333), 3(C12 H14 F3.333 N1.333 P0.667)'
_chemical_formula_sum 'C38 H42 F16 N4 O6 P2 S2'
_chemical_formula_weight 1080.81
_space_group_crystal_system monoclinic
_space_group_IT_number 14
_space_group_name_Hall '-P 2ybc'
_space_group_name_H-M_alt 'P 1 21/c 1'
_atom_sites_solution_hydrogens geom
_atom_sites_solution_primary dual
_audit_creation_date 2021-06-22
_audit_creation_method
;
Olex2 1.3
(compiled 2019.09.11 svn.r3662 for OlexSys, GUI svn.r5938)
;
_audit_update_record
;
2025-11-07 deposited with the CCDC.	2025-12-26 downloaded from the CCDC.
;
_cell_angle_alpha 90
_cell_angle_beta 92.3847(3)
_cell_angle_gamma 90
_cell_formula_units_Z 12
_cell_length_a 33.48865(11)
_cell_length_b 18.15171(6)
_cell_length_c 22.02616(6)
_cell_measurement_reflns_used 66949
_cell_measurement_temperature 100.02(10)
_cell_measurement_theta_max 76.5260
_cell_measurement_theta_min 2.6350
_cell_volume 13377.58(7)
_computing_cell_refinement 'CrysAlisPro 1.171.38.43 (Rigaku OD, 2015)'
_computing_data_collection 'CrysAlisPro 1.171.38.43 (Rigaku OD, 2015)'
_computing_data_reduction 'CrysAlisPro 1.171.38.43 (Rigaku OD, 2015)'
_computing_molecular_graphics 'Olex2 1.3 (Dolomanov et al., 2009)'
_computing_publication_material 'Olex2 1.3 (Dolomanov et al., 2009)'
_computing_structure_refinement 'ShelXL 2018/3 (Sheldrick, 2015)'
_computing_structure_solution 'SHELXT 2018/2 (Sheldrick, 2018)'
_diffrn_ambient_environment N~2~
_diffrn_ambient_temperature 100.02(10)
_diffrn_detector 'CCD plate'
_diffrn_detector_area_resol_mean 10.5700
_diffrn_detector_type AtlasS2
_diffrn_measured_fraction_theta_full 1.000
_diffrn_measured_fraction_theta_max 0.995
_diffrn_measurement_details
;
List of Runs (angles in degrees, time in seconds):

  # Type    Start    End  Width  t~exp~   \w     \q     \k     \f   Frames
#--------------------------------------------------------------------------
  1  \w    -61.00  13.00   0.50    1.50    --  -38.50  99.00 -30.00  148
  2  \w     34.00  82.00   0.50    1.50    --   42.75 -99.00-136.00   96
  3  \w    108.00 141.00   0.50    6.00    --  111.00  99.00 -30.00   66
  4  \w     61.00 107.00   0.50    6.00    --  111.00 -99.00-136.00   92
  5  \w   -108.00 -31.00   0.50    1.50    --  -38.50 -57.00-120.00  154
  6  \w     59.00  86.00   0.50    1.50    --   42.75  38.00   0.00   54
  7  \w     20.00 109.00   0.50    1.50    --   42.75  38.00 120.00  178
  8  \w     20.00 113.00   0.50    1.50    --   42.75  38.00-150.00  186
  9  \w     20.00  56.00   0.50    1.50    --   42.75  38.00   0.00   72
 10  \w     45.00  72.00   0.50    1.50    --   42.75 -99.00  90.00   54
 11  \w     95.00 173.00   0.50    6.00    --  111.00  30.00 150.00  156
 12  \w    143.00 170.00   0.50    6.00    --  111.00 125.00 -90.00   54
 13  \w     88.00 178.00   0.50    6.00    --  111.00  45.00  30.00  180
 14  \w     39.00 112.00   0.50    6.00    --  111.00-125.00-150.00  146
 15  \w    102.00 156.00   0.50    6.00    --  111.00 125.00  60.00  108
 16  \w     34.00 104.00   0.50    6.00    --  111.00 -94.00  60.00  140
 17  \w     41.00  72.00   0.50    6.00    --  111.00 -45.00 -60.00   62
 18  \w     54.00  81.00   0.50    6.00    --  111.00-125.00 -60.00   54
 19  \w     99.00 160.00   0.50    6.00    --  111.00 125.00-150.00  122
 20  \w     98.00 126.00   0.50    6.00    --  111.00 125.00 -90.00   56
 21  \w     45.00 107.00   0.50    6.00    --  111.00 -94.00  30.00  124
 22  \w     33.00 107.00   0.50    6.00    --  111.00 -94.00 120.00  148
 23  \w     35.00 107.00   0.50    6.00    --  111.00 -94.00 -90.00  144
 24  \w     64.00 112.00   0.50    6.00    --  111.00-125.00-120.00   96
 25  \w     66.00 107.00   0.50    6.00    --  111.00 -94.00 -30.00   82
 26  \w     87.00 139.00   0.50    6.00    --  111.00  45.00-150.00  104
 27  \w     97.00 160.00   0.50    6.00    --  111.00  30.00  90.00  126
 28  \w     30.00 107.00   0.50    6.00    --  111.00 -94.00-120.00  154
 29  \w     53.00 107.00   0.50    6.00    --  111.00 -94.00 -60.00  108
 30  \w     54.00  81.00   0.50    6.00    --  111.00-125.00-180.00   54
 31  \w     39.00  83.00   0.50    6.00    --  111.00-125.00   0.00   88
 32  \w     76.00 101.00   0.50    6.00    --  111.00 -45.00 -60.00   50
 33  \w     60.00  87.00   0.50    6.00    --  111.00 -94.00   0.00   54
 34  \w    113.00 146.00   0.50    6.00    --  111.00  77.00-150.00   66
 35  \w     85.00 133.00   0.50    6.00    --  111.00 -30.00-150.00   96
 36  \w     35.00  60.00   0.50    6.00    --  111.00 -94.00  90.00   50
 37  \w     82.00 107.00   0.50    6.00    --  111.00 -94.00  90.00   50
 38  \w     47.00  76.00   0.50    6.00    --  111.00 -30.00-150.00   58
;
_diffrn_measurement_device 'four-circle diffractometer'
_diffrn_measurement_device_type 'SuperNova, Dual, Cu at zero, AtlasS2'
_diffrn_measurement_method '\w scans'
_diffrn_orient_matrix_type 'CrysAlisPro convention (1999,Acta A55,543-557)'
_diffrn_orient_matrix_UB_11 0.0049812000
_diffrn_orient_matrix_UB_12 -0.0810806000
_diffrn_orient_matrix_UB_13 -0.0189158000
_diffrn_orient_matrix_UB_21 -0.0432844000
_diffrn_orient_matrix_UB_22 -0.0160009000
_diffrn_orient_matrix_UB_23 0.0171474000
_diffrn_orient_matrix_UB_31 -0.0149130000
_diffrn_orient_matrix_UB_32 0.0193394000
_diffrn_orient_matrix_UB_33 -0.0651624000
_diffrn_radiation_monochromator mirror
_diffrn_radiation_probe x-ray
_diffrn_radiation_type 'Cu K\a'
_diffrn_radiation_wavelength 1.54184
_diffrn_reflns_av_R_equivalents 0.0308
_diffrn_reflns_av_unetI/netI 0.0195
_diffrn_reflns_Laue_measured_fraction_full 1.000
_diffrn_reflns_Laue_measured_fraction_max 0.995
_diffrn_reflns_limit_h_max 42
_diffrn_reflns_limit_h_min -42
_diffrn_reflns_limit_k_max 22
_diffrn_reflns_limit_k_min -22
_diffrn_reflns_limit_l_max 23
_diffrn_reflns_limit_l_min -27
_diffrn_reflns_number 164737
_diffrn_reflns_point_group_measured_fraction_full 1.000
_diffrn_reflns_point_group_measured_fraction_max 0.995
_diffrn_reflns_theta_full 67.684
_diffrn_reflns_theta_max 76.803
_diffrn_reflns_theta_min 2.641
_diffrn_source 'micro-focus sealed X-ray tube'
_diffrn_source_type 'SuperNova (Cu) X-ray Source'
_exptl_absorpt_coefficient_mu 2.837
_exptl_absorpt_correction_T_max 0.783
_exptl_absorpt_correction_T_min 0.592
_exptl_absorpt_correction_type gaussian
_exptl_absorpt_process_details
;
CrysAlisPro 1.171.38.43 (Rigaku Oxford Diffraction, 2015)
Numerical absorption correction based on gaussian integration over
			a multifaceted crystal model
Empirical absorption correction using spherical harmonics,
 implemented in SCALE3 ABSPACK scaling algorithm.
;
_exptl_crystal_colour colourless
_exptl_crystal_colour_primary colourless
_exptl_crystal_density_diffrn 1.610
_exptl_crystal_description block
_exptl_crystal_F_000 6624
_exptl_crystal_size_max 0.218
_exptl_crystal_size_mid 0.139
_exptl_crystal_size_min 0.106
_refine_diff_density_max 0.513
_refine_diff_density_min -0.558
_refine_diff_density_rms 0.051
_refine_ls_extinction_method none
_refine_ls_goodness_of_fit_ref 1.016
_refine_ls_hydrogen_treatment constr
_refine_ls_matrix_type full
_refine_ls_number_parameters 2090
_refine_ls_number_reflns 28048
_refine_ls_number_restraints 436
_refine_ls_restrained_S_all 1.012
_refine_ls_R_factor_all 0.0381
_refine_ls_R_factor_gt 0.0334
_refine_ls_shift/su_max 0.003
_refine_ls_shift/su_mean 0.000
_refine_ls_structure_factor_coef Fsqd
_refine_ls_weighting_details 'w=1/[\s^2^(Fo^2^)+(0.0462P)^2^+6.9739P] where P=(Fo^2^+2Fc^2^)/3'
_refine_ls_weighting_scheme calc
_refine_ls_wR_factor_gt 0.0859
_refine_ls_wR_factor_ref 0.0894
_reflns_Friedel_coverage 0.000
_reflns_number_gt 25078
_reflns_number_total 28048
_reflns_threshold_expression 'I > 2\s(I)'
_cod_data_source_file d5sc08693k2.cif
_cod_data_source_block jjw1379
_cod_depositor_comments 'Adding full bibliography for 1576791--1576804.cif.'
_cod_database_code 1576794
_shelx_shelxl_version_number 2018/3
_chemical_oxdiff_formula C38H42F16N4O6P2S2
_shelx_space_group_comment
;
The symmetry employed for this shelxl refinement is uniquely defined
by the following loop, which should always be used as a source of
symmetry information in preference to the above space-group names.
They are only intended as comments.
;
_reflns_odcompleteness_completeness 99.95
_reflns_odcompleteness_iscentric 1
_reflns_odcompleteness_theta 74.33
_olex2_refinement_description
;
1. Fixed Uiso
 At 1.2 times of:
  All C(H) groups
 At 1.5 times of:
  All C(H,H,H) groups
2. Uiso/Uaniso restraints and constraints
S7B \\sim F49B \\sim F50B \\sim F51B \\sim O19B \\sim O20B \\sim O21B \\sim C1B
\\sim S7A \\sim F49A \\sim F50A \\sim F51A \\sim O19A \\sim O20A \\sim O21A
\\sim C115: within 2A with sigma of 0.04 and sigma for terminal atoms of 0.08
within 2A
Uanis(O20B) \\sim Ueq, Uanis(C115) \\sim Ueq, Uanis(F50A) \\sim Ueq,
Uanis(F49A) \\sim Ueq, Uanis(F51A) \\sim Ueq, Uanis(S7A) \\sim Ueq, Uanis(O21A)
\\sim Ueq, Uanis(O19B) \\sim Ueq, Uanis(O20A) \\sim Ueq, Uanis(C1B) \\sim Ueq,
Uanis(F51B) \\sim Ueq, Uanis(F50B) \\sim Ueq, Uanis(F49B) \\sim Ueq, Uanis(S7B)
\\sim Ueq, Uanis(O21B) \\sim Ueq, Uanis(O19A) \\sim Ueq: with sigma of 0.1 and
sigma for terminal atoms of 0.2
Uanis(C1B) \\sim Ueq, Uanis(O21B) \\sim Ueq: with sigma of 0.001 and sigma for
terminal atoms of 0.002
Uanis(O19B) \\sim Ueq: with sigma of 0.001 and sigma for terminal atoms of 0.002
3. Rigid body (RIGU) restrains
 S7B, F49B, F50B, F51B, O19B, O20B, O21B, C1B, S7A, F49A, F50A, F51A, O19A,
 O20A, O21A, C115
 with sigma for 1-2 distances of 0.004 and sigma for 1-3 distances of 0.004
 O21B, C1B
 with sigma for 1-2 distances of 0.001 and sigma for 1-3 distances of 0.001
 O19B
 with sigma for 1-2 distances of 0.001 and sigma for 1-3 distances of 0.001
4. Others
 Sof(S6B)=Sof(F46B)=Sof(F47B)=Sof(F48B)=Sof(O16B)=Sof(O17B)=Sof(O18B)=Sof(C1A)=
 1-FVAR(1)
 Sof(S6A)=Sof(F46A)=Sof(F47A)=Sof(F48A)=Sof(O16A)=Sof(O17A)=Sof(O18A)=
 Sof(C114)=FVAR(1)
 Fixed Sof: S7B(0.25) F49B(0.25) F50B(0.25) F51B(0.25) O19B(0.25) O20B(0.25)
 O21B(0.25) C1B(0.25) S4(0.5) F40(0.5) F41(0.5) F42(0.5) O10(0.5) O11(0.5)
 O12(0.5) C112(0.5) S7A(0.25) F49A(0.25) F50A(0.25) F51A(0.25) O19A(0.25)
 O20A(0.25) O21A(0.25) C115(0.25)
5.a Ternary CH refined with riding coordinates:
 C1(H1), C2(H2), C6(H6), C11(H11), C17(H17), C22(H22), C37(H37), C38(H38),
 C42(H42), C47(H47), C53(H53), C56(H56), C73(H73), C74(H74), C78(H78), C83(H83),
  C89(H89), C92(H92)
5.b Idealised Me refined as rotating group:
 C7(H7A,H7B,H7C), C8(H8A,H8B,H8C), C9(H9A,H9B,H9C), C10(H10A,H10B,H10C),
 C12(H12A,H12B,H12C), C13(H13A,H13B,H13C), C18(H18A,H18B,H18C), C19(H19A,H19B,
 H19C), C20(H20A,H20B,H20C), C21(H21A,H21B,H21C), C23(H23A,H23B,H23C), C24(H24A,
 H24B,H24C), C43(H43A,H43B,H43C), C44(H44A,H44B,H44C), C45(H45A,H45B,H45C),
 C46(H46A,H46B,H46C), C48(H48A,H48B,H48C), C49(H49A,H49B,H49C), C54(H54A,H54B,
 H54C), C55(H55A,H55B,H55C), C57(H57A,H57B,H57C), C58(H58A,H58B,H58C), C59(H59A,
 H59B,H59C), C60(H60A,H60B,H60C), C79(H79A,H79B,H79C), C80(H80A,H80B,H80C),
 C81(H81A,H81B,H81C), C82(H82A,H82B,H82C), C84(H84A,H84B,H84C), C85(H85A,H85B,
 H85C), C90(H90A,H90B,H90C), C91(H91A,H91B,H91C), C93(H93A,H93B,H93C), C94(H94A,
 H94B,H94C), C95(H95A,H95B,H95C), C96(H96A,H96B,H96C)
;
_olex2_submission_special_instructions 'No special instructions were received'
_oxdiff_exptl_absorpt_empirical_details
;
Empirical correction (ABSPACK) includes:
- Absorption correction using spherical harmonics
- Frame scaling
;
_oxdiff_exptl_absorpt_empirical_full_max 1.187
_oxdiff_exptl_absorpt_empirical_full_min 0.885

loop_
_space_group_symop_operation_xyz
'x, y, z'
'-x, y+1/2, -z+1/2'
'-x, -y, -z'
'x, -y-1/2, z-1/2'

loop_
_atom_site_label
_atom_site_type_symbol
_atom_site_fract_x
_atom_site_fract_y
_atom_site_fract_z
_atom_site_U_iso_or_equiv
_atom_site_adp_type
_atom_site_occupancy
_atom_site_site_symmetry_order
_atom_site_calc_flag
_atom_site_refinement_flags_posn
_atom_site_refinement_flags_adp
_atom_site_refinement_flags_occupancy
_atom_site_disorder_assembly
_atom_site_disorder_group
S1 S 0.84626(2) 0.64835(2) 0.48433(2) 0.02392(8) Uani 1 1 d . . . . .
F31 F 0.77793(3) 0.70414(8) 0.51690(5) 0.0473(3) Uani 1 1 d . . . . .
F32 F 0.82806(3) 0.73133(6) 0.57704(4) 0.0322(2) Uani 1 1 d . . . . .
F33 F 0.80257(4) 0.62249(7) 0.57830(5) 0.0495(3) Uani 1 1 d . . . . .
O1 O 0.85083(5) 0.71483(8) 0.44981(7) 0.0466(4) Uani 1 1 d . . . . .
O2 O 0.88099(4) 0.62606(8) 0.51933(6) 0.0378(3) Uani 1 1 d . . . . .
O3 O 0.82517(4) 0.59070(9) 0.45177(6) 0.0417(3) Uani 1 1 d . . . . .
C109 C 0.81195(5) 0.67783(10) 0.54194(7) 0.0294(3) Uani 1 1 d . . . . .
S2 S 0.85446(2) 0.35475(2) 0.98557(2) 0.02133(7) Uani 1 1 d . . . . .
F34 F 0.78617(3) 0.31104(7) 1.02866(5) 0.0397(3) Uani 1 1 d . . . . .
F35 F 0.83827(3) 0.27782(6) 1.08284(5) 0.0343(2) Uani 1 1 d . . . . .
F36 F 0.81820(4) 0.39099(7) 1.08458(5) 0.0400(3) Uani 1 1 d . . . . .
O4 O 0.85366(4) 0.28774(7) 0.95040(6) 0.0339(3) Uani 1 1 d . . . . .
O5 O 0.89225(3) 0.37085(7) 1.01600(5) 0.0288(2) Uani 1 1 d . . . . .
O6 O 0.83446(4) 0.41612(7) 0.95568(5) 0.0301(2) Uani 1 1 d . . . . .
C110 C 0.82273(5) 0.33295(10) 1.04840(7) 0.0263(3) Uani 1 1 d . . . . .
S3 S 0.66898(2) 0.78254(2) 0.72530(2) 0.02320(8) Uani 1 1 d . . . . .
F37 F 0.63168(4) 0.78216(8) 0.82780(5) 0.0501(3) Uani 1 1 d . . . . .
F38 F 0.61110(5) 0.86516(9) 0.76490(8) 0.0711(5) Uani 1 1 d . . . . .
F39 F 0.59500(4) 0.75012(10) 0.74973(5) 0.0579(4) Uani 1 1 d . . . . .
O7 O 0.65517(4) 0.80264(7) 0.66485(5) 0.0318(3) Uani 1 1 d . . . . .
O8 O 0.69786(4) 0.83182(8) 0.75314(6) 0.0348(3) Uani 1 1 d . . . . .
O9 O 0.67724(5) 0.70554(8) 0.73486(7) 0.0416(3) Uani 1 1 d . . . . .
C111 C 0.62456(6) 0.79576(12) 0.76913(8) 0.0381(4) Uani 1 1 d . . . . .
S5 S 0.67408(2) 0.29593(2) 0.74248(2) 0.02338(8) Uani 1 1 d . . . . .
F43 F 0.66147(5) 0.21089(10) 0.83594(6) 0.0737(6) Uani 1 1 d . . . . .
F44 F 0.62317(3) 0.18737(6) 0.75768(5) 0.0348(2) Uani 1 1 d . . . . .
F45 F 0.68502(4) 0.15510(7) 0.75957(10) 0.0778(6) Uani 1 1 d . . . . .
O13 O 0.71564(3) 0.30334(7) 0.76160(5) 0.0254(2) Uani 1 1 d . . . . .
O14 O 0.64699(4) 0.34687(8) 0.76936(8) 0.0472(4) Uani 1 1 d . . . . .
O15 O 0.66654(4) 0.28400(10) 0.67864(6) 0.0449(4) Uani 1 1 d . . . . .
C113 C 0.66031(5) 0.20846(11) 0.77542(9) 0.0356(4) Uani 1 1 d . . . . .
P1 P 0.86712(2) 0.37609(2) 0.71990(2) 0.01488(7) Uani 1 1 d . . . . .
P2 P 0.81373(2) 0.37856(2) 0.80039(2) 0.01486(7) Uani 1 1 d . . . . .
F1 F 0.76822(3) 0.23431(5) 0.65409(4) 0.02459(18) Uani 1 1 d . . . . .
F2 F 0.71301(3) 0.27210(6) 0.56759(4) 0.0312(2) Uani 1 1 d . . . . .
F3 F 0.69721(3) 0.41586(6) 0.54400(4) 0.0318(2) Uani 1 1 d . . . . .
F4 F 0.73860(3) 0.52271(6) 0.60642(5) 0.0320(2) Uani 1 1 d . . . . .
F5 F 0.79572(3) 0.48643(5) 0.69003(4) 0.02638(19) Uani 1 1 d . . . . .
F6 F 0.86791(3) 0.51064(5) 0.81387(4) 0.02355(18) Uani 1 1 d . . . . .
F7 F 0.91954(3) 0.58723(5) 0.88547(4) 0.0305(2) Uani 1 1 d . . . . .
F8 F 0.97773(3) 0.51701(7) 0.95133(5) 0.0396(3) Uani 1 1 d . . . . .
F9 F 0.98203(3) 0.36674(7) 0.94902(5) 0.0383(2) Uani 1 1 d . . . . .
F10 F 0.93019(3) 0.28899(5) 0.87787(4) 0.02624(19) Uani 1 1 d . . . . .
N1 N 0.90314(4) 0.34260(7) 0.61367(5) 0.0178(2) Uani 1 1 d . . . . .
N2 N 0.91437(3) 0.25096(7) 0.67616(5) 0.0168(2) Uani 1 1 d . . . . .
N3 N 0.75630(3) 0.35211(6) 0.88206(5) 0.0151(2) Uani 1 1 d . . . . .
N4 N 0.78213(4) 0.24639(7) 0.85820(5) 0.0164(2) Uani 1 1 d . . . . .
C1 C 0.81521(4) 0.33575(8) 0.72260(6) 0.0167(3) Uani 1 1 d . . . . .
H1 H 0.816462 0.281928 0.725645 0.020 Uiso 1 1 calc R U . . .
C2 C 0.86870(4) 0.35259(8) 0.80374(6) 0.0159(2) Uani 1 1 d . . . . .
H2 H 0.872359 0.299586 0.810366 0.019 Uiso 1 1 calc R U . . .
C3 C 0.89558(4) 0.31651(8) 0.67006(6) 0.0165(3) Uani 1 1 d . . . . .
C4 C 0.92677(4) 0.29279(8) 0.58444(6) 0.0185(3) Uani 1 1 d . . . . .
C5 C 0.93467(4) 0.23601(8) 0.62411(6) 0.0183(3) Uani 1 1 d . . . . .
C6 C 0.88859(5) 0.41493(9) 0.58904(7) 0.0236(3) Uani 1 1 d . . . . .
H6 H 0.873588 0.438116 0.621184 0.028 Uiso 1 1 calc R U . . .
C7 C 0.85951(7) 0.40534(12) 0.53506(10) 0.0444(5) Uani 1 1 d . . . . .
H7A H 0.873588 0.387737 0.500855 0.067 Uiso 1 1 calc R U . . .
H7B H 0.847223 0.451823 0.525116 0.067 Uiso 1 1 calc R U . . .
H7C H 0.839284 0.370382 0.545005 0.067 Uiso 1 1 calc R U . . .
C8 C 0.92323(6) 0.46584(10) 0.57696(10) 0.0406(4) Uani 1 1 d . . . . .
H8A H 0.940861 0.468162 0.612411 0.061 Uiso 1 1 calc R U . . .
H8B H 0.913230 0.514240 0.567512 0.061 Uiso 1 1 calc R U . . .
H8C H 0.937556 0.447365 0.543305 0.061 Uiso 1 1 calc R U . . .
C9 C 0.93878(5) 0.29819(9) 0.51993(6) 0.0237(3) Uani 1 1 d . . . . .
H9A H 0.956484 0.258310 0.511210 0.035 Uiso 1 1 calc R U . . .
H9B H 0.952162 0.344231 0.513924 0.035 Uiso 1 1 calc R U . . .
H9C H 0.915420 0.295483 0.493253 0.035 Uiso 1 1 calc R U . . .
C10 C 0.96171(5) 0.17200(9) 0.61517(7) 0.0238(3) Uani 1 1 d . . . . .
H10A H 0.964800 0.164319 0.572498 0.036 Uiso 1 1 calc R U . . .
H10B H 0.950390 0.128687 0.632612 0.036 Uiso 1 1 calc R U . . .
H10C H 0.987340 0.181788 0.634636 0.036 Uiso 1 1 calc R U . . .
C11 C 0.90970(5) 0.20032(8) 0.72851(6) 0.0203(3) Uani 1 1 d . . . . .
H11 H 0.893376 0.226532 0.757444 0.024 Uiso 1 1 calc R U . . .
C12 C 0.94925(5) 0.18329(10) 0.76183(8) 0.0298(3) Uani 1 1 d . . . . .
H12A H 0.965001 0.152115 0.736994 0.045 Uiso 1 1 calc R U . . .
H12B H 0.944336 0.158624 0.799338 0.045 Uiso 1 1 calc R U . . .
H12C H 0.963417 0.228382 0.770203 0.045 Uiso 1 1 calc R U . . .
C13 C 0.88602(6) 0.13229(10) 0.70858(8) 0.0316(4) Uani 1 1 d . . . . .
H13A H 0.861459 0.147147 0.688118 0.047 Uiso 1 1 calc R U . . .
H13B H 0.880231 0.103291 0.743585 0.047 Uiso 1 1 calc R U . . .
H13C H 0.901442 0.103524 0.681466 0.047 Uiso 1 1 calc R U . . .
C14 C 0.78490(4) 0.31966(8) 0.84938(6) 0.0152(2) Uani 1 1 d . . . . .
C15 C 0.75134(4) 0.23228(8) 0.89627(6) 0.0191(3) Uani 1 1 d . . . . .
C16 C 0.73460(4) 0.29853(8) 0.91009(6) 0.0182(3) Uani 1 1 d . . . . .
C17 C 0.80785(4) 0.19059(8) 0.82958(7) 0.0203(3) Uani 1 1 d . . . . .
H17 H 0.827350 0.217873 0.806381 0.024 Uiso 1 1 calc R U . . .
C18 C 0.83164(6) 0.14559(10) 0.87692(8) 0.0364(4) Uani 1 1 d . . . . .
H18A H 0.814765 0.108304 0.893115 0.055 Uiso 1 1 calc R U . . .
H18B H 0.841239 0.177397 0.909147 0.055 Uiso 1 1 calc R U . . .
H18C H 0.853908 0.122721 0.858326 0.055 Uiso 1 1 calc R U . . .
C19 C 0.78382(5) 0.14325(9) 0.78407(7) 0.0250(3) Uani 1 1 d . . . . .
H19A H 0.766715 0.110716 0.805468 0.037 Uiso 1 1 calc R U . . .
H19B H 0.801745 0.114796 0.760539 0.037 Uiso 1 1 calc R U . . .
H19C H 0.767862 0.174436 0.757529 0.037 Uiso 1 1 calc R U . . .
C20 C 0.74060(5) 0.15854(9) 0.92006(7) 0.0280(3) Uani 1 1 d . . . . .
H20A H 0.760332 0.143387 0.950381 0.042 Uiso 1 1 calc R U . . .
H20B H 0.739610 0.123508 0.887375 0.042 Uiso 1 1 calc R U . . .
H20C H 0.714926 0.161106 0.937772 0.042 Uiso 1 1 calc R U . . .
C21 C 0.69874(5) 0.31204(9) 0.94644(7) 0.0257(3) Uani 1 1 d . . . . .
H21A H 0.685585 0.266104 0.953805 0.039 Uiso 1 1 calc R U . . .
H21B H 0.680690 0.344406 0.924402 0.039 Uiso 1 1 calc R U . . .
H21C H 0.706852 0.334315 0.984512 0.039 Uiso 1 1 calc R U . . .
C22 C 0.74963(4) 0.43335(8) 0.88525(6) 0.0175(3) Uani 1 1 d . . . . .
H22 H 0.774270 0.456811 0.872483 0.021 Uiso 1 1 calc R U . . .
C23 C 0.74290(5) 0.46026(9) 0.94947(7) 0.0231(3) Uani 1 1 d . . . . .
H23A H 0.749182 0.511772 0.952351 0.035 Uiso 1 1 calc R U . . .
H23B H 0.759820 0.433212 0.977783 0.035 Uiso 1 1 calc R U . . .
H23C H 0.715444 0.452753 0.958786 0.035 Uiso 1 1 calc R U . . .
C24 C 0.71675(5) 0.45590(8) 0.83918(7) 0.0233(3) Uani 1 1 d . . . . .
H24A H 0.692746 0.429225 0.846966 0.035 Uiso 1 1 calc R U . . .
H24B H 0.724938 0.444881 0.798924 0.035 Uiso 1 1 calc R U . . .
H24C H 0.711836 0.507806 0.842597 0.035 Uiso 1 1 calc R U . . .
C25 C 0.78445(4) 0.35869(8) 0.67505(6) 0.0174(3) Uani 1 1 d . . . . .
C26 C 0.76233(4) 0.30591(8) 0.64254(6) 0.0199(3) Uani 1 1 d . . . . .
C27 C 0.73345(4) 0.32439(9) 0.59822(7) 0.0230(3) Uani 1 1 d . . . . .
C28 C 0.72549(4) 0.39748(10) 0.58620(7) 0.0245(3) Uani 1 1 d . . . . .
C29 C 0.74650(5) 0.45148(9) 0.61764(7) 0.0236(3) Uani 1 1 d . . . . .
C30 C 0.77571(4) 0.43195(8) 0.66106(7) 0.0203(3) Uani 1 1 d . . . . .
C31 C 0.89691(4) 0.39662(8) 0.84374(6) 0.0160(3) Uani 1 1 d . . . . .
C32 C 0.89562(4) 0.47295(8) 0.84725(6) 0.0179(3) Uani 1 1 d . . . . .
C33 C 0.92205(5) 0.51340(9) 0.88354(6) 0.0220(3) Uani 1 1 d . . . . .
C34 C 0.95157(5) 0.47740(10) 0.91746(7) 0.0266(3) Uani 1 1 d . . . . .
C35 C 0.95369(5) 0.40198(10) 0.91571(7) 0.0258(3) Uani 1 1 d . . . . .
C36 C 0.92675(4) 0.36239(8) 0.87913(6) 0.0200(3) Uani 1 1 d . . . . .
P3 P 0.47449(2) 0.05444(2) 0.79732(2) 0.01714(7) Uani 1 1 d . . . . .
P4 P 0.52538(2) 0.05635(2) 0.71316(2) 0.01674(7) Uani 1 1 d . . . . .
F11 F 0.54386(3) -0.05750(5) 0.81914(4) 0.02576(18) Uani 1 1 d . . . . .
F12 F 0.59668(3) -0.10090(6) 0.90648(5) 0.0375(2) Uani 1 1 d . . . . .
F13 F 0.63876(3) -0.00017(8) 0.97375(5) 0.0436(3) Uani 1 1 d . . . . .
F14 F 0.62864(3) 0.14637(7) 0.95095(5) 0.0400(3) Uani 1 1 d . . . . .
F15 F 0.57533(3) 0.19115(6) 0.86425(4) 0.0299(2) Uani 1 1 d . . . . .
F16 F 0.42084(3) 0.16677(6) 0.63367(5) 0.0379(2) Uani 1 1 d . . . . .
F17 F 0.37089(4) 0.10628(8) 0.54953(5) 0.0480(3) Uani 1 1 d . . . . .
F18 F 0.36453(4) -0.04263(8) 0.54057(5) 0.0486(3) Uani 1 1 d . . . . .
F19 F 0.40984(4) -0.13042(7) 0.61578(5) 0.0457(3) Uani 1 1 d . . . . .
F20 F 0.46037(3) -0.07055(5) 0.69952(4) 0.0326(2) Uani 1 1 d . . . . .
N5 N 0.44497(4) 0.17411(7) 0.87477(5) 0.0193(2) Uani 1 1 d . . . . .
N6 N 0.40194(4) 0.09131(7) 0.84288(5) 0.0181(2) Uani 1 1 d . . . . .
N7 N 0.55491(4) 0.18750(7) 0.65011(5) 0.0205(2) Uani 1 1 d . . . . .
N8 N 0.59133(4) 0.08765(7) 0.64798(5) 0.0203(2) Uani 1 1 d . . . . .
C37 C 0.52629(4) 0.09462(8) 0.79289(6) 0.0184(3) Uani 1 1 d . . . . .
H37 H 0.525171 0.148560 0.792120 0.022 Uiso 1 1 calc R U . . .
C38 C 0.47135(4) 0.08619(8) 0.71457(6) 0.0180(3) Uani 1 1 d . . . . .
H38 H 0.469191 0.139962 0.712166 0.022 Uiso 1 1 calc R U . . .
C39 C 0.44029(4) 0.11459(8) 0.83856(6) 0.0176(3) Uani 1 1 d . . . . .
C40 C 0.40928(4) 0.18964(8) 0.90158(6) 0.0196(3) Uani 1 1 d . . . . .
C41 C 0.38224(4) 0.13771(8) 0.88144(6) 0.0194(3) Uani 1 1 d . . . . .
C42 C 0.48323(5) 0.21457(10) 0.88467(7) 0.0269(3) Uani 1 1 d . . . . .
H42 H 0.504129 0.183043 0.868768 0.032 Uiso 1 1 calc R U . . .
C43 C 0.48306(7) 0.28446(12) 0.84750(9) 0.0438(5) Uani 1 1 d . . . . .
H43A H 0.462557 0.316828 0.860961 0.066 Uiso 1 1 calc R U . . .
H43B H 0.477944 0.272692 0.805399 0.066 Uiso 1 1 calc R U . . .
H43C H 0.508575 0.308297 0.852498 0.066 Uiso 1 1 calc R U . . .
C44 C 0.49441(5) 0.22720(10) 0.95166(8) 0.0323(4) Uani 1 1 d . . . . .
H44A H 0.522304 0.239091 0.956202 0.049 Uiso 1 1 calc R U . . .
H44B H 0.489088 0.183303 0.974248 0.049 Uiso 1 1 calc R U . . .
H44C H 0.478867 0.267173 0.966722 0.049 Uiso 1 1 calc R U . . .
C45 C 0.40232(5) 0.25087(9) 0.94486(7) 0.0257(3) Uani 1 1 d . . . . .
H45A H 0.374335 0.262428 0.944290 0.039 Uiso 1 1 calc R U . . .
H45B H 0.417076 0.293530 0.933102 0.039 Uiso 1 1 calc R U . . .
H45C H 0.411069 0.236126 0.985110 0.039 Uiso 1 1 calc R U . . .
C46 C 0.33952(5) 0.13083(9) 0.89724(7) 0.0247(3) Uani 1 1 d . . . . .
H46A H 0.337091 0.093787 0.927976 0.037 Uiso 1 1 calc R U . . .
H46B H 0.323701 0.117099 0.861686 0.037 Uiso 1 1 calc R U . . .
H46C H 0.330266 0.177188 0.912242 0.037 Uiso 1 1 calc R U . . .
C47 C 0.38579(4) 0.02273(8) 0.81356(7) 0.0209(3) Uani 1 1 d . . . . .
H47 H 0.408014 0.000265 0.792679 0.025 Uiso 1 1 calc R U . . .
C48 C 0.37366(6) -0.03223(10) 0.86108(8) 0.0343(4) Uani 1 1 d . . . . .
H48A H 0.395390 -0.039209 0.890330 0.051 Uiso 1 1 calc R U . . .
H48B H 0.367116 -0.078396 0.841873 0.051 Uiso 1 1 calc R U . . .
H48C H 0.350782 -0.013939 0.881192 0.051 Uiso 1 1 calc R U . . .
C49 C 0.35336(5) 0.03847(10) 0.76485(8) 0.0324(4) Uani 1 1 d . . . . .
H49A H 0.329318 0.053255 0.783771 0.049 Uiso 1 1 calc R U . . .
H49B H 0.348265 -0.005193 0.741184 0.049 Uiso 1 1 calc R U . . .
H49C H 0.362024 0.077274 0.738878 0.049 Uiso 1 1 calc R U . . .
C50 C 0.55764(4) 0.11713(8) 0.67050(6) 0.0186(3) Uani 1 1 d . . . . .
C51 C 0.58635(5) 0.20175(9) 0.61329(7) 0.0235(3) Uani 1 1 d . . . . .
C52 C 0.60942(5) 0.13964(9) 0.61303(7) 0.0230(3) Uani 1 1 d . . . . .
C53 C 0.60623(5) 0.01086(9) 0.66049(7) 0.0254(3) Uani 1 1 d . . . . .
H53 H 0.587234 -0.011442 0.687730 0.030 Uiso 1 1 calc R U . . .
C54 C 0.60486(6) -0.03598(10) 0.60368(9) 0.0366(4) Uani 1 1 d . . . . .
H54A H 0.622457 -0.015532 0.574772 0.055 Uiso 1 1 calc R U . . .
H54B H 0.578070 -0.036901 0.586420 0.055 Uiso 1 1 calc R U . . .
H54C H 0.613194 -0.085233 0.613787 0.055 Uiso 1 1 calc R U . . .
C55 C 0.64634(6) 0.01125(11) 0.69526(9) 0.0373(4) Uani 1 1 d . . . . .
H55A H 0.655530 -0.038474 0.700926 0.056 Uiso 1 1 calc R U . . .
H55B H 0.643490 0.034094 0.734145 0.056 Uiso 1 1 calc R U . . .
H55C H 0.665362 0.038362 0.672685 0.056 Uiso 1 1 calc R U . . .
C56 C 0.52429(5) 0.24151(9) 0.66874(7) 0.0252(3) Uani 1 1 d . . . . .
H56 H 0.507707 0.216062 0.697780 0.030 Uiso 1 1 calc R U . . .
C57 C 0.54328(6) 0.30660(10) 0.70239(9) 0.0384(4) Uani 1 1 d . . . . .
H57A H 0.558821 0.334710 0.674994 0.058 Uiso 1 1 calc R U . . .
H57B H 0.560288 0.288970 0.735418 0.058 Uiso 1 1 calc R U . . .
H57C H 0.522715 0.337237 0.718019 0.058 Uiso 1 1 calc R U . . .
C58 C 0.49658(6) 0.26375(12) 0.61541(9) 0.0424(5) Uani 1 1 d . . . . .
H58A H 0.473773 0.289077 0.630213 0.064 Uiso 1 1 calc R U . . .
H58B H 0.487892 0.220512 0.593517 0.064 Uiso 1 1 calc R U . . .
H58C H 0.510582 0.295710 0.588847 0.064 Uiso 1 1 calc R U . . .
C59 C 0.59390(5) 0.27169(10) 0.58017(8) 0.0311(4) Uani 1 1 d . . . . .
H59A H 0.569463 0.299123 0.575453 0.047 Uiso 1 1 calc R U . . .
H59B H 0.603697 0.260557 0.540862 0.047 Uiso 1 1 calc R U . . .
H59C H 0.613414 0.300411 0.602869 0.047 Uiso 1 1 calc R U . . .
C60 C 0.64833(5) 0.13195(10) 0.58304(8) 0.0318(4) Uani 1 1 d . . . . .
H60A H 0.669454 0.150742 0.609481 0.048 Uiso 1 1 calc R U . . .
H60B H 0.647398 0.159249 0.545684 0.048 Uiso 1 1 calc R U . . .
H60C H 0.653181 0.080895 0.574668 0.048 Uiso 1 1 calc R U . . .
C61 C 0.55781(4) 0.06860(9) 0.83804(6) 0.0208(3) Uani 1 1 d . . . . .
C62 C 0.56474(4) -0.00597(9) 0.85001(7) 0.0220(3) Uani 1 1 d . . . . .
C63 C 0.59191(5) -0.02927(10) 0.89492(7) 0.0279(3) Uani 1 1 d . . . . .
C64 C 0.61334(5) 0.02232(12) 0.92899(7) 0.0314(4) Uani 1 1 d . . . . .
C65 C 0.60801(5) 0.09614(11) 0.91778(7) 0.0301(4) Uani 1 1 d . . . . .
C66 C 0.58056(4) 0.11867(10) 0.87266(7) 0.0246(3) Uani 1 1 d . . . . .
C67 C 0.44217(4) 0.05041(9) 0.67058(6) 0.0204(3) Uani 1 1 d . . . . .
C68 C 0.41837(5) 0.09322(10) 0.63124(7) 0.0254(3) Uani 1 1 d . . . . .
C69 C 0.39238(5) 0.06272(12) 0.58762(7) 0.0325(4) Uani 1 1 d . . . . .
C70 C 0.38936(5) -0.01255(12) 0.58292(7) 0.0341(4) Uani 1 1 d . . . . .
C71 C 0.41204(5) -0.05719(11) 0.62121(7) 0.0315(4) Uani 1 1 d . . . . .
C72 C 0.43801(5) -0.02531(9) 0.66405(7) 0.0240(3) Uani 1 1 d . . . . .
P5 P 0.80499(2) -0.11874(2) 0.79698(2) 0.01535(7) Uani 1 1 d . . . . .
P6 P 0.85928(2) -0.12268(2) 0.71749(2) 0.01536(7) Uani 1 1 d . . . . .
F21 F 0.91628(3) -0.23778(5) 0.86465(4) 0.02494(18) Uani 1 1 d . . . . .
F22 F 0.97413(3) -0.18033(7) 0.93808(4) 0.0355(2) Uani 1 1 d . . . . .
F23 F 0.97849(3) -0.03236(7) 0.95582(5) 0.0403(3) Uani 1 1 d . . . . .
F24 F 0.92472(3) 0.05847(6) 0.89731(5) 0.0356(2) Uani 1 1 d . . . . .
F25 F 0.86742(3) 0.00145(5) 0.82209(4) 0.02586(19) Uani 1 1 d . . . . .
F26 F 0.79091(3) -0.00248(5) 0.69018(4) 0.02712(19) Uani 1 1 d . . . . .
F27 F 0.73675(3) 0.04339(6) 0.60527(5) 0.0337(2) Uani 1 1 d . . . . .
F28 F 0.69377(3) -0.05639(7) 0.53712(4) 0.0369(2) Uani 1 1 d . . . . .
F29 F 0.70577(3) -0.20224(6) 0.55465(4) 0.0331(2) Uani 1 1 d . . . . .
F30 F 0.75719(3) -0.24958(5) 0.64337(4) 0.02687(19) Uani 1 1 d . . . . .
N9 N 0.74526(3) -0.14560(6) 0.87605(5) 0.0154(2) Uani 1 1 d . . . . .
N10 N 0.76598(4) -0.25133(7) 0.84261(5) 0.0180(2) Uani 1 1 d . . . . .
N11 N 0.89423(4) -0.15382(7) 0.61003(5) 0.0176(2) Uani 1 1 d . . . . .
N12 N 0.90559(4) -0.24749(7) 0.67008(5) 0.0173(2) Uani 1 1 d . . . . .
C73 C 0.85855(4) -0.15363(8) 0.79945(6) 0.0161(3) Uani 1 1 d . . . . .
H73 H 0.859226 -0.207507 0.802170 0.019 Uiso 1 1 calc R U . . .
C74 C 0.80576(4) -0.15646(8) 0.71714(6) 0.0177(3) Uani 1 1 d . . . . .
H74 H 0.805134 -0.210431 0.717937 0.021 Uiso 1 1 calc R U . . .
C75 C 0.77275(4) -0.17803(8) 0.84108(6) 0.0162(3) Uani 1 1 d . . . . .
C76 C 0.72070(4) -0.19901(8) 0.89863(6) 0.0181(3) Uani 1 1 d . . . . .
C77 C 0.73362(4) -0.26531(8) 0.87779(6) 0.0201(3) Uani 1 1 d . . . . .
C78 C 0.74126(4) -0.06435(8) 0.88490(6) 0.0176(3) Uani 1 1 d . . . . .
H78 H 0.766403 -0.042019 0.872998 0.021 Uiso 1 1 calc R U . . .
C79 C 0.73583(5) -0.04334(8) 0.95128(7) 0.0223(3) Uani 1 1 d . . . . .
H79A H 0.708404 -0.050295 0.960994 0.033 Uiso 1 1 calc R U . . .
H79B H 0.743066 0.007382 0.957362 0.033 Uiso 1 1 calc R U . . .
H79C H 0.752606 -0.073908 0.977143 0.033 Uiso 1 1 calc R U . . .
C80 C 0.70842(5) -0.03434(9) 0.84166(7) 0.0252(3) Uani 1 1 d . . . . .
H80A H 0.715451 -0.042957 0.800454 0.038 Uiso 1 1 calc R U . . .
H80B H 0.705456 0.017628 0.848218 0.038 Uiso 1 1 calc R U . . .
H80C H 0.683679 -0.058791 0.849097 0.038 Uiso 1 1 calc R U . . .
C81 C 0.68657(5) -0.18605(9) 0.93889(7) 0.0231(3) Uani 1 1 d . . . . .
H81A H 0.670140 -0.229364 0.939562 0.035 Uiso 1 1 calc R U . . .
H81B H 0.670940 -0.145214 0.923641 0.035 Uiso 1 1 calc R U . . .
H81C H 0.696695 -0.175259 0.979325 0.035 Uiso 1 1 calc R U . . .
C82 C 0.71537(5) -0.33892(9) 0.88744(8) 0.0299(3) Uani 1 1 d . . . . .
H82A H 0.698800 -0.336919 0.921937 0.045 Uiso 1 1 calc R U . . .
H82B H 0.736107 -0.374767 0.894615 0.045 Uiso 1 1 calc R U . . .
H82C H 0.699418 -0.352566 0.851986 0.045 Uiso 1 1 calc R U . . .
C83 C 0.79213(5) -0.30776(8) 0.81534(7) 0.0218(3) Uani 1 1 d . . . . .
H83 H 0.811357 -0.280762 0.791428 0.026 Uiso 1 1 calc R U . . .
C84 C 0.81643(6) -0.34850(10) 0.86477(8) 0.0341(4) Uani 1 1 d . . . . .
H84A H 0.829563 -0.313458 0.891443 0.051 Uiso 1 1 calc R U . . .
H84B H 0.836070 -0.378870 0.846445 0.051 Uiso 1 1 calc R U . . .
H84C H 0.798971 -0.378830 0.887565 0.051 Uiso 1 1 calc R U . . .
C85 C 0.76918(5) -0.35832(9) 0.77115(7) 0.0265(3) Uani 1 1 d . . . . .
H85A H 0.753935 -0.393068 0.793496 0.040 Uiso 1 1 calc R U . . .
H85B H 0.787672 -0.384289 0.746775 0.040 Uiso 1 1 calc R U . . .
H85C H 0.751463 -0.329489 0.745315 0.040 Uiso 1 1 calc R U . . .
C86 C 0.88619(4) -0.18231(8) 0.66533(6) 0.0165(3) Uani 1 1 d . . . . .
C87 C 0.92645(4) -0.25958(8) 0.61794(6) 0.0189(3) Uani 1 1 d . . . . .
C88 C 0.91889(4) -0.20114(8) 0.58025(6) 0.0188(3) Uani 1 1 d . . . . .
C89 C 0.90122(5) -0.30088(8) 0.72035(7) 0.0225(3) Uani 1 1 d . . . . .
H89 H 0.886869 -0.275268 0.751983 0.027 Uiso 1 1 calc R U . . .
C90 C 0.94143(5) -0.32419(10) 0.74912(7) 0.0300(3) Uani 1 1 d . . . . .
H90A H 0.954551 -0.356909 0.722104 0.045 Uiso 1 1 calc R U . . .
H90B H 0.937302 -0.348941 0.786861 0.045 Uiso 1 1 calc R U . . .
H90C H 0.957768 -0.281404 0.756512 0.045 Uiso 1 1 calc R U . . .
C91 C 0.87477(6) -0.36472(10) 0.69872(8) 0.0322(4) Uani 1 1 d . . . . .
H91A H 0.849414 -0.346034 0.683749 0.048 Uiso 1 1 calc R U . . .
H91B H 0.870781 -0.397706 0.731992 0.048 Uiso 1 1 calc R U . . .
H91C H 0.887445 -0.390660 0.666781 0.048 Uiso 1 1 calc R U . . .
C92 C 0.88038(5) -0.08029(8) 0.58762(7) 0.0229(3) Uani 1 1 d . . . . .
H92 H 0.862178 -0.061361 0.617642 0.028 Uiso 1 1 calc R U . . .
C93 C 0.85609(6) -0.08614(10) 0.52764(8) 0.0337(4) Uani 1 1 d . . . . .
H93A H 0.873330 -0.100488 0.495959 0.051 Uiso 1 1 calc R U . . .
H93B H 0.844225 -0.039249 0.517867 0.051 Uiso 1 1 calc R U . . .
H93C H 0.835450 -0.122352 0.531375 0.051 Uiso 1 1 calc R U . . .
C94 C 0.91540(6) -0.02715(9) 0.58713(8) 0.0333(4) Uani 1 1 d . . . . .
H94A H 0.928294 -0.025350 0.626852 0.050 Uiso 1 1 calc R U . . .
H94B H 0.905898 0.021089 0.576003 0.050 Uiso 1 1 calc R U . . .
H94C H 0.934136 -0.043610 0.558225 0.050 Uiso 1 1 calc R U . . .
C95 C 0.93261(5) -0.19141(9) 0.51710(7) 0.0260(3) Uani 1 1 d . . . . .
H95A H 0.956014 -0.220853 0.511728 0.039 Uiso 1 1 calc R U . . .
H95B H 0.938842 -0.140498 0.510449 0.039 Uiso 1 1 calc R U . . .
H95C H 0.911795 -0.206622 0.488536 0.039 Uiso 1 1 calc R U . . .
C96 C 0.95336(5) -0.32312(9) 0.60681(7) 0.0250(3) Uani 1 1 d . . . . .
H96A H 0.978333 -0.316113 0.629052 0.038 Uiso 1 1 calc R U . . .
H96B H 0.958035 -0.326415 0.564185 0.038 Uiso 1 1 calc R U . . .
H96C H 0.941047 -0.367778 0.620011 0.038 Uiso 1 1 calc R U . . .
C97 C 0.88918(4) -0.12023(8) 0.84218(6) 0.0167(3) Uani 1 1 d . . . . .
C98 C 0.91723(4) -0.16438(9) 0.87267(6) 0.0202(3) Uani 1 1 d . . . . .
C99 C 0.94702(5) -0.13571(10) 0.91049(7) 0.0249(3) Uani 1 1 d . . . . .
C100 C 0.94949(5) -0.06080(11) 0.91928(7) 0.0275(3) Uani 1 1 d . . . . .
C101 C 0.92226(5) -0.01470(9) 0.88973(7) 0.0245(3) Uani 1 1 d . . . . .
C102 C 0.89280(4) -0.04493(8) 0.85155(6) 0.0199(3) Uani 1 1 d . . . . .
C103 C 0.77652(4) -0.12792(8) 0.66955(6) 0.0191(3) Uani 1 1 d . . . . .
C104 C 0.77015(4) -0.05367(9) 0.65809(7) 0.0219(3) Uani 1 1 d . . . . .
C105 C 0.74248(5) -0.02884(10) 0.61411(7) 0.0256(3) Uani 1 1 d . . . . .
C106 C 0.72083(5) -0.07964(10) 0.57958(7) 0.0271(3) Uani 1 1 d . . . . .
C107 C 0.72656(5) -0.15348(10) 0.58885(7) 0.0258(3) Uani 1 1 d . . . . .
C108 C 0.75375(4) -0.17705(9) 0.63394(7) 0.0221(3) Uani 1 1 d . . . . .
S6A S 1.01151(4) 0.38085(6) 0.75000(5) 0.0270(2) Uani 0.726(2) 1 d . . P A 1
F46A F 0.95205(4) 0.47527(10) 0.73896(7) 0.0409(4) Uani 0.726(2) 1 d . . P A 1
F47A F 1.0054(4) 0.5116(7) 0.7014(4) 0.0329(14) Uani 0.726(2) 1 d . . P A 1
F48A F 1.0021(5) 0.5135(7) 0.7962(5) 0.035(2) Uani 0.726(2) 1 d . . P A 1
O16A O 0.99470(11) 0.3513(2) 0.8047(2) 0.0505(10) Uani 0.726(2) 1 d . . P A 1
O17A O 1.05405(5) 0.39280(11) 0.75550(8) 0.0335(4) Uani 0.726(2) 1 d . . P A 1
O18A O 0.99714(8) 0.3494(2) 0.69339(18) 0.0439(8) Uani 0.726(2) 1 d . . P A 1
C114 C 0.99198(10) 0.47477(14) 0.74571(11) 0.0262(5) Uani 0.726(2) 1 d . . P A 1
S6B S 0.99674(10) 0.38128(17) 0.75559(15) 0.0312(6) Uani 0.274(2) 1 d . . P A 2
F46B F 1.0044(8) 0.5081(18) 0.6891(10) 0.027(3) Uani 0.274(2) 1 d . . P A 2
F47B F 1.05304(11) 0.4825(2) 0.75581(18) 0.0379(10) Uani 0.274(2) 1 d . . P A 2
F48B F 0.9961(14) 0.5177(18) 0.7937(15) 0.032(4) Uani 0.274(2) 1 d . . P A 2
O16B O 1.0103(3) 0.3614(6) 0.8118(6) 0.047(2) Uani 0.274(2) 1 d . . P A 2
O17B O 1.0148(3) 0.3460(5) 0.7044(4) 0.053(2) Uani 0.274(2) 1 d . . P A 2
O18B O 0.95407(14) 0.3879(3) 0.7476(2) 0.0349(12) Uani 0.274(2) 1 d . . P A 2
C1A C 1.0131(3) 0.4771(4) 0.7500(3) 0.0263(14) Uani 0.274(2) 1 d . . P A 2
S7B S 0.5228(4) 0.4906(7) 0.5278(5) 0.030(3) Uani 0.25 1 d . U P B -2
F49B F 0.4854(6) 0.5690(6) 0.4423(5) 0.128(5) Uani 0.25 1 d . U P B -2
F50B F 0.4483(5) 0.4738(10) 0.4787(11) 0.093(6) Uani 0.25 1 d . U P B -2
F51B F 0.4981(4) 0.4663(12) 0.4202(8) 0.037(4) Uani 0.25 1 d . U P B -2
O19B O 0.5396(4) 0.4212(7) 0.5086(8) 0.026(2) Uani 0.25 1 d . U P B -2
O20B O 0.5112(6) 0.4759(8) 0.5815(7) 0.039(3) Uani 0.25 1 d . U P B -2
O21B O 0.5502(8) 0.5418(12) 0.5096(12) 0.021(3) Uani 0.25 1 d . U P B -2
C1B C 0.4847(5) 0.5146(13) 0.4586(9) 0.039(3) Uani 0.25 1 d . U P B -2
S4 S 0.49594(8) 0.55097(13) 0.97947(8) 0.0252(3) Uani 0.5 1 d . . P C -1
F40 F 0.5355(4) 0.4316(8) 0.9965(7) 0.0401(18) Uani 0.5 1 d . . P C -1
F41 F 0.5075(2) 0.4653(3) 1.0789(4) 0.0341(17) Uani 0.5 1 d . . P C -1
F42 F 0.4736(4) 0.4175(7) 1.0015(6) 0.047(3) Uani 0.5 1 d . . P C -1
O10 O 0.4575(5) 0.5795(10) 1.0036(8) 0.0362(17) Uani 0.5 1 d . . P C -1
O11 O 0.4934(4) 0.5293(6) 0.9199(5) 0.073(4) Uani 0.5 1 d . . P C -1
O12 O 0.5321(5) 0.5932(8) 0.9963(6) 0.0325(15) Uani 0.5 1 d . . P C -1
C112 C 0.5041(5) 0.4607(8) 1.0098(6) 0.075(4) Uani 0.5 1 d . . P C -1
S7A S 0.4780(3) 0.4956(6) 0.4701(4) 0.0156(12) Uani 0.25 1 d . U P D -1
F49A F 0.5471(6) 0.552(2) 0.5173(14) 0.037(4) Uani 0.25 1 d . U P D -1
F50A F 0.5089(4) 0.5029(7) 0.5852(6) 0.039(4) Uani 0.25 1 d . U P D -1
F51A F 0.5391(5) 0.4342(9) 0.5085(11) 0.064(4) Uani 0.25 1 d . U P D -1
O19A O 0.4650(3) 0.5689(7) 0.4661(6) 0.039(2) Uani 0.25 1 d . U P D -1
O20A O 0.4979(7) 0.4489(11) 0.4283(11) 0.045(5) Uani 0.25 1 d . U P D -1
O21A O 0.4528(11) 0.442(2) 0.4969(13) 0.039(5) Uani 0.25 1 d . U P D -1
C115 C 0.5120(5) 0.5172(10) 0.5137(7) 0.046(3) Uani 0.25 1 d . U P D -1

loop_
_atom_site_aniso_label
_atom_site_aniso_U_11
_atom_site_aniso_U_22
_atom_site_aniso_U_33
_atom_site_aniso_U_23
_atom_site_aniso_U_13
_atom_site_aniso_U_12
S1 0.01844(16) 0.03018(19) 0.02317(16) 0.00029(14) 0.00106(13) 0.00102(14)
F31 0.0220(5) 0.0772(9) 0.0422(6) -0.0277(6) -0.0041(4) 0.0098(5)
F32 0.0279(5) 0.0379(6) 0.0306(5) -0.0105(4) 0.0006(4) -0.0089(4)
F33 0.0619(8) 0.0504(7) 0.0377(6) -0.0052(5) 0.0212(5) -0.0277(6)
O1 0.0584(9) 0.0408(8) 0.0423(7) 0.0144(6) 0.0242(7) 0.0134(7)
O2 0.0287(6) 0.0418(7) 0.0421(7) -0.0038(6) -0.0098(5) 0.0085(5)
O3 0.0269(6) 0.0598(9) 0.0388(7) -0.0238(6) 0.0048(5) -0.0071(6)
C109 0.0240(8) 0.0396(9) 0.0248(7) -0.0073(7) 0.0014(6) -0.0085(7)
S2 0.01795(16) 0.02264(17) 0.02324(16) -0.00251(13) -0.00084(13) -0.00094(13)
F34 0.0191(5) 0.0595(7) 0.0401(6) 0.0187(5) -0.0036(4) -0.0060(5)
F35 0.0268(5) 0.0402(6) 0.0355(5) 0.0141(4) -0.0014(4) 0.0055(4)
F36 0.0432(6) 0.0474(7) 0.0302(5) -0.0014(5) 0.0109(4) 0.0146(5)
O4 0.0375(7) 0.0307(6) 0.0333(6) -0.0103(5) -0.0017(5) -0.0015(5)
O5 0.0198(5) 0.0390(7) 0.0275(5) -0.0051(5) -0.0015(4) -0.0041(5)
O6 0.0279(6) 0.0322(6) 0.0305(6) 0.0076(5) 0.0028(5) 0.0016(5)
C110 0.0204(7) 0.0331(9) 0.0254(7) 0.0059(6) -0.0003(6) 0.0030(6)
S3 0.02234(17) 0.02449(18) 0.02258(17) -0.00204(13) -0.00137(13) -0.00250(14)
F37 0.0512(7) 0.0747(9) 0.0248(5) -0.0030(5) 0.0065(5) -0.0205(6)
F38 0.0689(10) 0.0692(10) 0.0782(10) 0.0093(8) 0.0373(8) 0.0337(8)
F39 0.0313(6) 0.1057(12) 0.0365(6) 0.0055(7) -0.0015(5) -0.0255(7)
O7 0.0327(6) 0.0403(7) 0.0222(5) 0.0011(5) -0.0022(5) -0.0058(5)
O8 0.0341(7) 0.0405(7) 0.0295(6) -0.0061(5) -0.0027(5) -0.0133(6)
O9 0.0476(8) 0.0278(7) 0.0489(8) -0.0013(6) -0.0057(6) 0.0029(6)
C111 0.0315(9) 0.0534(12) 0.0297(9) 0.0012(8) 0.0047(7) -0.0041(8)
S5 0.02083(17) 0.02571(18) 0.02344(17) 0.00145(13) -0.00122(13) -0.00451(14)
F43 0.0628(9) 0.1165(14) 0.0395(7) 0.0399(8) -0.0243(6) -0.0561(9)
F44 0.0256(5) 0.0418(6) 0.0365(5) 0.0034(4) -0.0049(4) -0.0149(4)
F45 0.0345(7) 0.0270(6) 0.1709(19) 0.0052(8) -0.0064(9) -0.0013(5)
O13 0.0202(5) 0.0307(6) 0.0251(5) -0.0015(4) -0.0009(4) -0.0067(4)
O14 0.0303(7) 0.0368(8) 0.0747(10) -0.0161(7) 0.0038(7) 0.0007(6)
O15 0.0399(7) 0.0724(10) 0.0219(6) 0.0057(6) -0.0046(5) -0.0221(7)
C113 0.0250(8) 0.0359(9) 0.0449(10) 0.0112(8) -0.0110(7) -0.0110(7)
P1 0.01573(15) 0.01514(16) 0.01378(15) -0.00072(11) 0.00088(11) 0.00050(12)
P2 0.01536(15) 0.01408(15) 0.01522(15) -0.00051(12) 0.00173(12) -0.00012(12)
F1 0.0290(5) 0.0210(4) 0.0236(4) -0.0022(3) -0.0020(3) -0.0044(3)
F2 0.0261(5) 0.0412(6) 0.0258(4) -0.0075(4) -0.0058(4) -0.0080(4)
F3 0.0218(4) 0.0500(6) 0.0229(4) 0.0028(4) -0.0060(3) 0.0073(4)
F4 0.0305(5) 0.0294(5) 0.0359(5) 0.0082(4) -0.0023(4) 0.0102(4)
F5 0.0288(5) 0.0186(4) 0.0311(5) -0.0012(3) -0.0057(4) 0.0010(4)
F6 0.0258(4) 0.0168(4) 0.0275(4) -0.0012(3) -0.0060(3) 0.0025(3)
F7 0.0398(5) 0.0224(5) 0.0291(5) -0.0073(4) -0.0010(4) -0.0081(4)
F8 0.0371(6) 0.0505(7) 0.0300(5) -0.0055(5) -0.0140(4) -0.0143(5)
F9 0.0290(5) 0.0515(7) 0.0330(5) 0.0110(5) -0.0153(4) 0.0027(5)
F10 0.0269(5) 0.0247(5) 0.0271(4) 0.0068(4) 0.0000(4) 0.0067(4)
N1 0.0180(6) 0.0202(6) 0.0153(5) 0.0000(4) 0.0016(4) -0.0004(5)
N2 0.0158(5) 0.0182(6) 0.0164(5) -0.0015(4) 0.0010(4) 0.0010(4)
N3 0.0160(5) 0.0151(5) 0.0143(5) 0.0001(4) 0.0003(4) 0.0007(4)
N4 0.0190(6) 0.0144(5) 0.0159(5) 0.0000(4) 0.0002(4) 0.0006(4)
C1 0.0167(6) 0.0174(6) 0.0160(6) -0.0009(5) 0.0008(5) 0.0005(5)
C2 0.0164(6) 0.0161(6) 0.0152(6) -0.0008(5) 0.0012(5) 0.0006(5)
C3 0.0158(6) 0.0187(7) 0.0149(6) -0.0001(5) 0.0000(5) -0.0007(5)
C4 0.0157(6) 0.0232(7) 0.0167(6) -0.0037(5) 0.0010(5) -0.0015(5)
C5 0.0150(6) 0.0222(7) 0.0178(6) -0.0044(5) 0.0016(5) -0.0006(5)
C6 0.0302(8) 0.0224(7) 0.0184(6) 0.0036(5) 0.0019(6) 0.0056(6)
C7 0.0467(11) 0.0379(10) 0.0466(11) 0.0077(9) -0.0213(9) 0.0039(9)
C8 0.0436(11) 0.0243(9) 0.0535(11) 0.0093(8) -0.0017(9) -0.0049(8)
C9 0.0230(7) 0.0317(8) 0.0165(6) -0.0024(6) 0.0042(5) -0.0012(6)
C10 0.0214(7) 0.0268(8) 0.0233(7) -0.0036(6) 0.0037(5) 0.0053(6)
C11 0.0250(7) 0.0176(7) 0.0186(6) 0.0018(5) 0.0042(5) 0.0039(5)
C12 0.0329(9) 0.0280(8) 0.0279(8) 0.0061(6) -0.0051(6) 0.0033(7)
C13 0.0364(9) 0.0260(8) 0.0327(8) 0.0017(7) 0.0052(7) -0.0077(7)
C14 0.0160(6) 0.0147(6) 0.0147(6) -0.0011(5) -0.0006(5) 0.0002(5)
C15 0.0227(7) 0.0183(7) 0.0163(6) 0.0016(5) 0.0004(5) -0.0024(5)
C16 0.0200(7) 0.0196(7) 0.0152(6) 0.0026(5) 0.0015(5) -0.0017(5)
C17 0.0219(7) 0.0147(6) 0.0244(7) -0.0042(5) 0.0020(5) 0.0027(5)
C18 0.0442(10) 0.0265(8) 0.0373(9) -0.0094(7) -0.0134(8) 0.0167(8)
C19 0.0297(8) 0.0220(7) 0.0236(7) -0.0067(6) 0.0046(6) -0.0052(6)
C20 0.0385(9) 0.0185(7) 0.0273(7) 0.0037(6) 0.0058(6) -0.0034(6)
C21 0.0244(7) 0.0265(8) 0.0270(7) 0.0034(6) 0.0099(6) -0.0010(6)
C22 0.0204(7) 0.0137(6) 0.0184(6) -0.0003(5) 0.0003(5) 0.0020(5)
C23 0.0270(7) 0.0211(7) 0.0214(7) -0.0026(5) 0.0023(6) 0.0047(6)
C24 0.0260(7) 0.0191(7) 0.0243(7) 0.0012(5) -0.0051(6) 0.0047(6)
C25 0.0146(6) 0.0219(7) 0.0157(6) -0.0006(5) 0.0017(5) -0.0002(5)
C26 0.0191(7) 0.0234(7) 0.0175(6) -0.0014(5) 0.0024(5) -0.0013(5)
C27 0.0170(7) 0.0335(8) 0.0184(6) -0.0039(6) -0.0001(5) -0.0050(6)
C28 0.0154(7) 0.0406(9) 0.0175(6) 0.0026(6) -0.0007(5) 0.0045(6)
C29 0.0207(7) 0.0270(8) 0.0233(7) 0.0050(6) 0.0033(6) 0.0060(6)
C30 0.0176(6) 0.0224(7) 0.0210(6) -0.0003(5) 0.0016(5) 0.0009(5)
C31 0.0151(6) 0.0201(7) 0.0128(6) -0.0004(5) 0.0021(5) 0.0000(5)
C32 0.0179(6) 0.0209(7) 0.0151(6) -0.0003(5) 0.0007(5) 0.0003(5)
C33 0.0249(7) 0.0232(7) 0.0179(6) -0.0036(5) 0.0026(5) -0.0057(6)
C34 0.0240(7) 0.0394(9) 0.0163(6) -0.0029(6) -0.0034(6) -0.0096(7)
C35 0.0194(7) 0.0398(9) 0.0179(7) 0.0059(6) -0.0032(5) 0.0014(6)
C36 0.0201(7) 0.0229(7) 0.0171(6) 0.0032(5) 0.0025(5) 0.0026(5)
P3 0.01319(15) 0.02061(17) 0.01763(15) -0.00102(13) 0.00077(12) 0.00076(12)
P4 0.01530(16) 0.01813(16) 0.01683(15) 0.00139(12) 0.00123(12) 0.00007(12)
F11 0.0240(4) 0.0251(5) 0.0279(4) 0.0004(4) -0.0022(3) 0.0034(4)
F12 0.0366(6) 0.0419(6) 0.0337(5) 0.0056(4) -0.0033(4) 0.0198(5)
F13 0.0283(5) 0.0728(8) 0.0286(5) -0.0008(5) -0.0120(4) 0.0159(5)
F14 0.0248(5) 0.0616(7) 0.0327(5) -0.0133(5) -0.0076(4) -0.0074(5)
F15 0.0238(5) 0.0326(5) 0.0332(5) -0.0051(4) -0.0011(4) -0.0081(4)
F16 0.0461(6) 0.0323(5) 0.0340(5) -0.0026(4) -0.0137(5) 0.0164(5)
F17 0.0350(6) 0.0737(9) 0.0337(6) -0.0019(6) -0.0174(5) 0.0152(6)
F18 0.0362(6) 0.0787(9) 0.0302(5) -0.0107(6) -0.0074(4) -0.0264(6)
F19 0.0625(8) 0.0383(6) 0.0364(6) -0.0096(5) 0.0035(5) -0.0280(6)
F20 0.0452(6) 0.0211(5) 0.0311(5) 0.0004(4) -0.0052(4) -0.0026(4)
N5 0.0162(6) 0.0215(6) 0.0200(5) -0.0030(5) -0.0010(4) 0.0006(5)
N6 0.0159(5) 0.0199(6) 0.0185(5) -0.0007(4) 0.0017(4) -0.0006(4)
N7 0.0234(6) 0.0197(6) 0.0183(5) 0.0021(5) -0.0003(5) -0.0028(5)
N8 0.0198(6) 0.0221(6) 0.0194(5) -0.0017(5) 0.0038(4) -0.0031(5)
C37 0.0153(6) 0.0231(7) 0.0169(6) 0.0001(5) 0.0012(5) -0.0002(5)
C38 0.0173(6) 0.0196(7) 0.0172(6) -0.0008(5) -0.0003(5) 0.0012(5)
C39 0.0151(6) 0.0208(7) 0.0169(6) -0.0003(5) 0.0001(5) 0.0003(5)
C40 0.0197(7) 0.0219(7) 0.0171(6) 0.0009(5) 0.0003(5) 0.0049(5)
C41 0.0189(7) 0.0218(7) 0.0176(6) 0.0011(5) 0.0024(5) 0.0027(5)
C42 0.0191(7) 0.0324(8) 0.0292(8) -0.0085(6) -0.0004(6) -0.0043(6)
C43 0.0450(11) 0.0473(12) 0.0391(10) 0.0059(9) 0.0005(8) -0.0217(9)
C44 0.0295(8) 0.0322(9) 0.0343(9) -0.0086(7) -0.0111(7) 0.0003(7)
C45 0.0265(8) 0.0256(8) 0.0251(7) -0.0053(6) 0.0001(6) 0.0039(6)
C46 0.0201(7) 0.0280(8) 0.0265(7) -0.0013(6) 0.0071(6) 0.0007(6)
C47 0.0185(7) 0.0207(7) 0.0236(7) -0.0042(6) 0.0015(5) -0.0011(5)
C48 0.0444(10) 0.0255(8) 0.0331(8) 0.0006(7) 0.0038(7) -0.0095(7)
C49 0.0292(8) 0.0320(9) 0.0352(9) -0.0068(7) -0.0092(7) 0.0015(7)
C50 0.0194(7) 0.0196(7) 0.0168(6) 0.0002(5) 0.0004(5) -0.0014(5)
C51 0.0261(7) 0.0268(8) 0.0174(6) 0.0018(6) 0.0000(5) -0.0079(6)
C52 0.0244(7) 0.0263(8) 0.0184(6) -0.0015(6) 0.0033(5) -0.0075(6)
C53 0.0221(7) 0.0219(7) 0.0324(8) -0.0011(6) 0.0051(6) 0.0019(6)
C54 0.0363(10) 0.0301(9) 0.0429(10) -0.0103(8) -0.0052(8) 0.0048(7)
C55 0.0372(10) 0.0331(9) 0.0410(10) -0.0010(8) -0.0070(8) 0.0036(8)
C56 0.0289(8) 0.0208(7) 0.0258(7) 0.0011(6) 0.0020(6) 0.0011(6)
C57 0.0468(11) 0.0278(9) 0.0408(10) -0.0091(7) 0.0053(8) -0.0030(8)
C58 0.0432(11) 0.0434(11) 0.0397(10) 0.0013(8) -0.0092(8) 0.0164(9)
C59 0.0340(9) 0.0308(9) 0.0282(8) 0.0100(7) -0.0003(6) -0.0093(7)
C60 0.0293(8) 0.0334(9) 0.0335(8) -0.0033(7) 0.0139(7) -0.0082(7)
C61 0.0132(6) 0.0325(8) 0.0169(6) 0.0005(6) 0.0018(5) -0.0006(6)
C62 0.0149(6) 0.0320(8) 0.0192(6) -0.0002(6) 0.0011(5) 0.0035(6)
C63 0.0215(7) 0.0382(9) 0.0241(7) 0.0026(6) 0.0021(6) 0.0113(7)
C64 0.0167(7) 0.0563(11) 0.0210(7) 0.0002(7) -0.0032(6) 0.0077(7)
C65 0.0174(7) 0.0506(11) 0.0221(7) -0.0072(7) -0.0015(6) -0.0040(7)
C66 0.0161(7) 0.0355(9) 0.0225(7) -0.0016(6) 0.0029(5) -0.0028(6)
C67 0.0162(6) 0.0272(8) 0.0179(6) -0.0031(5) 0.0017(5) 0.0001(5)
C68 0.0202(7) 0.0338(9) 0.0221(7) -0.0034(6) -0.0011(6) 0.0055(6)
C69 0.0189(7) 0.0561(12) 0.0221(7) -0.0029(7) -0.0031(6) 0.0040(7)
C70 0.0225(8) 0.0581(12) 0.0217(7) -0.0087(7) 0.0001(6) -0.0145(8)
C71 0.0326(9) 0.0375(9) 0.0248(7) -0.0080(7) 0.0076(6) -0.0161(7)
C72 0.0237(7) 0.0281(8) 0.0205(7) -0.0016(6) 0.0022(6) -0.0036(6)
P5 0.01536(15) 0.01474(15) 0.01599(15) -0.00185(12) 0.00093(12) -0.00013(12)
P6 0.01596(16) 0.01549(16) 0.01459(15) -0.00136(12) 0.00024(12) 0.00096(12)
F21 0.0262(4) 0.0232(4) 0.0253(4) 0.0043(3) -0.0001(3) 0.0058(4)
F22 0.0245(5) 0.0532(7) 0.0281(5) 0.0106(4) -0.0075(4) 0.0054(4)
F23 0.0263(5) 0.0626(8) 0.0309(5) -0.0149(5) -0.0095(4) -0.0096(5)
F24 0.0330(5) 0.0303(5) 0.0434(6) -0.0177(4) -0.0007(4) -0.0087(4)
F25 0.0264(5) 0.0173(4) 0.0334(5) -0.0040(3) -0.0047(4) 0.0017(3)
F26 0.0311(5) 0.0204(4) 0.0291(4) -0.0029(3) -0.0084(4) 0.0019(4)
F27 0.0305(5) 0.0324(5) 0.0377(5) 0.0097(4) -0.0044(4) 0.0072(4)
F28 0.0237(5) 0.0580(7) 0.0280(5) 0.0132(5) -0.0091(4) -0.0023(5)
F29 0.0279(5) 0.0490(6) 0.0218(4) -0.0050(4) -0.0048(4) -0.0151(4)
F30 0.0307(5) 0.0257(5) 0.0241(4) -0.0043(4) 0.0000(4) -0.0077(4)
N9 0.0164(5) 0.0149(5) 0.0150(5) -0.0006(4) -0.0003(4) 0.0013(4)
N10 0.0191(6) 0.0145(6) 0.0206(5) -0.0016(4) 0.0027(4) 0.0011(4)
N11 0.0197(6) 0.0181(6) 0.0150(5) -0.0007(4) 0.0008(4) -0.0003(5)
N12 0.0187(6) 0.0172(6) 0.0162(5) -0.0007(4) 0.0013(4) 0.0022(4)
C73 0.0161(6) 0.0162(6) 0.0158(6) -0.0015(5) 0.0008(5) 0.0006(5)
C74 0.0166(6) 0.0191(7) 0.0173(6) -0.0023(5) 0.0002(5) 0.0001(5)
C75 0.0159(6) 0.0154(6) 0.0172(6) -0.0017(5) -0.0002(5) 0.0007(5)
C76 0.0189(7) 0.0182(7) 0.0173(6) 0.0015(5) 0.0014(5) -0.0007(5)
C77 0.0215(7) 0.0173(7) 0.0215(6) 0.0012(5) 0.0030(5) -0.0010(5)
C78 0.0203(7) 0.0132(6) 0.0193(6) -0.0019(5) 0.0006(5) 0.0021(5)
C79 0.0259(7) 0.0203(7) 0.0206(7) -0.0037(5) 0.0011(5) 0.0036(6)
C80 0.0294(8) 0.0200(7) 0.0258(7) -0.0002(6) -0.0051(6) 0.0053(6)
C81 0.0223(7) 0.0242(7) 0.0233(7) 0.0004(6) 0.0061(6) 0.0002(6)
C82 0.0339(9) 0.0186(7) 0.0380(9) 0.0009(6) 0.0103(7) -0.0038(6)
C83 0.0224(7) 0.0148(6) 0.0284(7) -0.0049(5) 0.0052(6) 0.0021(5)
C84 0.0349(9) 0.0278(9) 0.0390(9) -0.0053(7) -0.0049(7) 0.0127(7)
C85 0.0300(8) 0.0217(7) 0.0284(8) -0.0073(6) 0.0064(6) -0.0036(6)
C86 0.0175(6) 0.0168(6) 0.0152(6) -0.0007(5) -0.0001(5) -0.0008(5)
C87 0.0179(6) 0.0214(7) 0.0175(6) -0.0043(5) 0.0015(5) -0.0005(5)
C88 0.0182(6) 0.0211(7) 0.0172(6) -0.0040(5) 0.0011(5) -0.0016(5)
C89 0.0291(8) 0.0197(7) 0.0191(6) 0.0029(5) 0.0053(6) 0.0059(6)
C90 0.0364(9) 0.0285(8) 0.0248(7) 0.0043(6) -0.0016(6) 0.0111(7)
C91 0.0365(9) 0.0252(8) 0.0356(9) 0.0046(7) 0.0080(7) -0.0031(7)
C92 0.0320(8) 0.0184(7) 0.0184(6) 0.0024(5) 0.0007(6) 0.0032(6)
C93 0.0414(10) 0.0327(9) 0.0261(8) 0.0053(7) -0.0089(7) 0.0042(7)
C94 0.0441(10) 0.0213(8) 0.0345(9) 0.0034(6) -0.0004(7) -0.0048(7)
C95 0.0303(8) 0.0294(8) 0.0187(7) -0.0013(6) 0.0066(6) -0.0016(6)
C96 0.0253(7) 0.0265(8) 0.0235(7) -0.0045(6) 0.0038(6) 0.0059(6)
C97 0.0148(6) 0.0219(7) 0.0135(6) -0.0014(5) 0.0016(5) -0.0001(5)
C98 0.0186(7) 0.0261(7) 0.0162(6) 0.0008(5) 0.0037(5) 0.0017(6)
C99 0.0171(7) 0.0408(9) 0.0166(6) 0.0036(6) -0.0013(5) 0.0029(6)
C100 0.0185(7) 0.0461(10) 0.0178(7) -0.0078(6) -0.0017(5) -0.0067(7)
C101 0.0224(7) 0.0270(8) 0.0242(7) -0.0094(6) 0.0038(6) -0.0063(6)
C102 0.0178(6) 0.0228(7) 0.0192(6) -0.0037(5) 0.0016(5) 0.0005(5)
C103 0.0157(6) 0.0250(7) 0.0165(6) -0.0026(5) 0.0006(5) -0.0010(5)
C104 0.0187(7) 0.0261(8) 0.0206(7) -0.0018(6) -0.0011(5) 0.0005(6)
C105 0.0202(7) 0.0310(8) 0.0256(7) 0.0057(6) 0.0007(6) 0.0044(6)
C106 0.0167(7) 0.0452(10) 0.0190(7) 0.0060(6) -0.0024(5) -0.0004(6)
C107 0.0190(7) 0.0406(9) 0.0178(6) -0.0031(6) -0.0011(5) -0.0091(6)
C108 0.0196(7) 0.0288(8) 0.0181(6) -0.0013(6) 0.0022(5) -0.0040(6)
S6A 0.0325(5) 0.0212(3) 0.0284(4) 0.0003(2) 0.0134(4) 0.0001(4)
F46A 0.0225(7) 0.0544(10) 0.0462(9) 0.0011(7) 0.0057(6) 0.0086(6)
F47A 0.0477(17) 0.0315(14) 0.020(3) 0.007(2) 0.010(2) 0.0045(11)
F48A 0.041(5) 0.029(2) 0.035(2) -0.013(2) 0.0066(18) -0.003(2)
O16A 0.071(3) 0.0292(13) 0.0547(18) 0.0078(11) 0.047(2) -0.0004(17)
O17A 0.0273(8) 0.0449(10) 0.0284(8) 0.0051(7) 0.0044(6) 0.0109(7)
O18A 0.0395(15) 0.0437(14) 0.0494(14) -0.0225(10) 0.0121(13) -0.0122(14)
C114 0.0249(14) 0.0278(12) 0.0264(12) -0.0015(9) 0.0056(11) -0.0018(11)
S6B 0.0360(16) 0.0211(8) 0.0377(11) -0.0062(7) 0.0184(12) -0.0029(11)
F46B 0.035(3) 0.038(5) 0.008(6) 0.007(4) 0.005(4) 0.009(3)
F47B 0.0205(17) 0.053(3) 0.040(2) -0.0009(18) 0.0040(15) -0.0139(16)
F48B 0.036(10) 0.028(4) 0.034(5) 0.001(4) 0.009(5) 0.002(4)
O16B 0.051(5) 0.039(5) 0.053(4) 0.035(4) 0.027(4) 0.012(4)
O17B 0.084(7) 0.025(3) 0.054(5) -0.011(3) 0.054(5) -0.006(5)
O18B 0.027(2) 0.051(3) 0.028(2) -0.0108(19) 0.0042(17) -0.018(2)
C1A 0.026(4) 0.028(3) 0.025(3) 0.003(2) 0.002(3) -0.005(3)
S7B 0.033(3) 0.026(5) 0.032(2) 0.003(2) 0.0068(18) -0.006(3)
F49B 0.287(16) 0.051(4) 0.042(5) 0.003(4) -0.033(7) 0.005(6)
F50B 0.042(6) 0.201(17) 0.037(6) -0.012(11) 0.000(5) -0.028(9)
F51B 0.024(5) 0.063(10) 0.023(5) -0.007(7) 0.000(3) -0.010(6)
O19B 0.027(3) 0.023(3) 0.027(3) -0.0036(18) 0.0026(19) -0.0021(18)
O20B 0.040(4) 0.063(10) 0.015(4) -0.004(5) 0.011(3) -0.005(6)
O21B 0.022(4) 0.021(4) 0.021(4) -0.0009(19) 0.0021(19) -0.002(2)
C1B 0.039(3) 0.039(3) 0.039(3) -0.0005(10) 0.0011(10) 0.0003(10)
S4 0.0205(7) 0.0334(6) 0.0217(4) 0.0031(4) 0.0023(3) 0.0019(5)
F40 0.027(4) 0.038(4) 0.057(2) 0.013(2) 0.016(3) 0.025(2)
F41 0.029(3) 0.0356(18) 0.038(4) 0.0129(18) -0.003(2) -0.0018(17)
F42 0.038(5) 0.037(4) 0.064(3) 0.018(2) -0.006(3) -0.017(3)
O10 0.025(4) 0.040(5) 0.045(2) 0.006(3) 0.013(3) 0.025(3)
O11 0.050(6) 0.133(8) 0.036(5) 0.017(5) 0.009(4) 0.012(5)
O12 0.026(3) 0.030(4) 0.041(3) 0.001(3) 0.0041(17) -0.012(3)
C112 0.036(5) 0.074(7) 0.117(11) -0.004(6) 0.022(6) -0.016(5)
S7A 0.0125(17) 0.012(3) 0.0220(18) -0.0021(14) -0.0105(14) 0.0036(14)
F49A 0.018(4) 0.055(8) 0.037(9) -0.034(7) 0.001(5) -0.001(4)
F50A 0.035(6) 0.060(12) 0.020(3) -0.011(6) -0.007(3) 0.001(7)
F51A 0.051(5) 0.058(6) 0.086(8) 0.036(5) 0.035(5) 0.026(4)
O19A 0.035(5) 0.034(5) 0.046(8) 0.012(5) -0.015(4) -0.008(3)
O20A 0.069(7) 0.036(7) 0.031(7) -0.015(6) 0.014(4) -0.015(4)
O21A 0.044(8) 0.041(7) 0.034(10) -0.015(7) 0.014(6) -0.016(8)
C115 0.033(6) 0.069(8) 0.038(6) -0.026(5) 0.012(4) -0.011(4)

loop_
_atom_type_symbol
_atom_type_description
_atom_type_scat_dispersion_real
_atom_type_scat_dispersion_imag
_atom_type_scat_source
C C 0.0181 0.0091 'International Tables Vol C Tables 4.2.6.8 and 6.1.1.4'
H H 0.0000 0.0000 'International Tables Vol C Tables 4.2.6.8 and 6.1.1.4'
F F 0.0727 0.0534 'International Tables Vol C Tables 4.2.6.8 and 6.1.1.4'
N N 0.0311 0.0180 'International Tables Vol C Tables 4.2.6.8 and 6.1.1.4'
O O 0.0492 0.0322 'International Tables Vol C Tables 4.2.6.8 and 6.1.1.4'
P P 0.2955 0.4335 'International Tables Vol C Tables 4.2.6.8 and 6.1.1.4'
S S 0.3331 0.5567 'International Tables Vol C Tables 4.2.6.8 and 6.1.1.4'

loop_
_exptl_crystal_face_index_h
_exptl_crystal_face_index_k
_exptl_crystal_face_index_l
_exptl_crystal_face_perp_dist
2 0 5 0.0529
-2 0 -5 0.0529
-1 5 0 0.1031
1 -5 0 0.1031
1 0 0 0.0594
5 0 -3 0.0580
5 0 2 0.0624
0 -1 5 0.0700
0 1 -5 0.0700
-1 0 0 0.0586
-5 2 0 0.0769
-2 1 5 0.0728
5 -2 1 0.0884
5 -3 -2 0.0887
5 1 1 0.0645

loop_
_geom_angle_atom_site_label_1
_geom_angle_atom_site_label_2
_geom_angle_atom_site_label_3
_geom_angle
_geom_angle_site_symmetry_1
_geom_angle_site_symmetry_3
_geom_angle_publ_flag
O1 S1 C109 101.84(9) . . ?
O2 S1 O1 114.93(10) . . ?
O2 S1 O3 115.84(9) . . ?
O2 S1 C109 103.30(8) . . ?
O3 S1 O1 114.07(10) . . ?
O3 S1 C109 104.44(8) . . ?
F31 C109 S1 111.65(11) . . ?
F31 C109 F32 107.19(15) . . ?
F32 C109 S1 111.29(11) . . ?
F33 C109 S1 111.59(13) . . ?
F33 C109 F31 107.48(15) . . ?
F33 C109 F32 107.40(13) . . ?
O4 S2 O6 114.08(8) . . ?
O4 S2 C110 103.09(8) . . ?
O5 S2 O4 114.74(8) . . ?
O5 S2 O6 116.00(8) . . ?
O5 S2 C110 102.69(7) . . ?
O6 S2 C110 103.85(7) . . ?
F34 C110 S2 111.77(11) . . ?
F34 C110 F35 106.74(14) . . ?
F35 C110 S2 111.41(11) . . ?
F36 C110 S2 111.51(12) . . ?
F36 C110 F34 107.63(14) . . ?
F36 C110 F35 107.54(13) . . ?
O7 S3 O9 115.75(8) . . ?
O7 S3 C111 102.65(8) . . ?
O8 S3 O7 114.98(8) . . ?
O8 S3 O9 114.87(9) . . ?
O8 S3 C111 103.99(9) . . ?
O9 S3 C111 101.93(10) . . ?
F37 C111 S3 111.95(14) . . ?
F37 C111 F38 106.79(18) . . ?
F37 C111 F39 107.11(16) . . ?
F38 C111 S3 111.51(14) . . ?
F38 C111 F39 108.39(18) . . ?
F39 C111 S3 110.86(14) . . ?
O13 S5 C113 102.89(7) . . ?
O14 S5 O13 115.88(8) . . ?
O14 S5 C113 102.87(10) . . ?
O15 S5 O13 115.34(8) . . ?
O15 S5 O14 114.33(10) . . ?
O15 S5 C113 102.88(9) . . ?
F43 C113 S5 111.96(14) . . ?
F43 C113 F44 106.77(15) . . ?
F44 C113 S5 112.39(12) . . ?
F45 C113 S5 111.18(14) . . ?
F45 C113 F43 107.10(18) . . ?
F45 C113 F44 107.13(16) . . ?
C1 P1 P2 46.98(4) . . ?
C1 P1 C2 82.56(6) . . ?
C2 P1 P2 47.42(4) . . ?
C3 P1 P2 144.70(5) . . ?
C3 P1 C1 106.96(6) . . ?
C3 P1 C2 117.15(6) . . ?
C1 P2 P1 47.16(4) . . ?
C1 P2 C2 82.57(6) . . ?
C2 P2 P1 47.26(4) . . ?
C14 P2 P1 142.98(5) . . ?
C14 P2 C1 109.33(6) . . ?
C14 P2 C2 111.57(6) . . ?
C3 N1 C4 109.25(12) . . ?
C3 N1 C6 124.48(12) . . ?
C4 N1 C6 126.26(12) . . ?
C3 N2 C5 109.47(12) . . ?
C3 N2 C11 123.92(12) . . ?
C5 N2 C11 126.30(12) . . ?
C14 N3 C16 109.21(12) . . ?
C14 N3 C22 124.32(12) . . ?
C16 N3 C22 126.46(12) . . ?
C14 N4 C15 109.17(12) . . ?
C14 N4 C17 124.52(12) . . ?
C15 N4 C17 126.30(12) . . ?
P1 C1 H1 110.6 . . ?
P2 C1 P1 85.86(6) . . ?
P2 C1 H1 110.6 . . ?
C25 C1 P1 118.50(10) . . ?
C25 C1 P2 118.57(10) . . ?
C25 C1 H1 110.6 . . ?
P1 C2 P2 85.33(6) . . ?
P1 C2 H2 111.4 . . ?
P2 C2 H2 111.4 . . ?
C31 C2 P1 116.43(10) . . ?
C31 C2 P2 118.54(10) . . ?
C31 C2 H2 111.4 . . ?
N1 C3 P1 117.45(10) . . ?
N2 C3 P1 135.32(10) . . ?
N2 C3 N1 107.07(12) . . ?
N1 C4 C9 125.66(13) . . ?
C5 C4 N1 107.16(12) . . ?
C5 C4 C9 127.05(14) . . ?
N2 C5 C10 125.74(13) . . ?
C4 C5 N2 107.00(12) . . ?
C4 C5 C10 127.18(13) . . ?
N1 C6 H6 106.5 . . ?
N1 C6 C7 111.91(14) . . ?
N1 C6 C8 111.04(13) . . ?
C7 C6 H6 106.5 . . ?
C7 C6 C8 113.83(15) . . ?
C8 C6 H6 106.5 . . ?
C6 C7 H7A 109.5 . . ?
C6 C7 H7B 109.5 . . ?
C6 C7 H7C 109.5 . . ?
H7A C7 H7B 109.5 . . ?
H7A C7 H7C 109.5 . . ?
H7B C7 H7C 109.5 . . ?
C6 C8 H8A 109.5 . . ?
C6 C8 H8B 109.5 . . ?
C6 C8 H8C 109.5 . . ?
H8A C8 H8B 109.5 . . ?
H8A C8 H8C 109.5 . . ?
H8B C8 H8C 109.5 . . ?
C4 C9 H9A 109.5 . . ?
C4 C9 H9B 109.5 . . ?
C4 C9 H9C 109.5 . . ?
H9A C9 H9B 109.5 . . ?
H9A C9 H9C 109.5 . . ?
H9B C9 H9C 109.5 . . ?
C5 C10 H10A 109.5 . . ?
C5 C10 H10B 109.5 . . ?
C5 C10 H10C 109.5 . . ?
H10A C10 H10B 109.5 . . ?
H10A C10 H10C 109.5 . . ?
H10B C10 H10C 109.5 . . ?
N2 C11 H11 106.5 . . ?
N2 C11 C12 112.49(13) . . ?
N2 C11 C13 110.36(12) . . ?
C12 C11 H11 106.5 . . ?
C12 C11 C13 114.05(14) . . ?
C13 C11 H11 106.5 . . ?
C11 C12 H12A 109.5 . . ?
C11 C12 H12B 109.5 . . ?
C11 C12 H12C 109.5 . . ?
H12A C12 H12B 109.5 . . ?
H12A C12 H12C 109.5 . . ?
H12B C12 H12C 109.5 . . ?
C11 C13 H13A 109.5 . . ?
C11 C13 H13B 109.5 . . ?
C11 C13 H13C 109.5 . . ?
H13A C13 H13B 109.5 . . ?
H13A C13 H13C 109.5 . . ?
H13B C13 H13C 109.5 . . ?
N3 C14 P2 117.53(10) . . ?
N4 C14 P2 134.83(11) . . ?
N4 C14 N3 107.32(12) . . ?
N4 C15 C20 125.38(14) . . ?
C16 C15 N4 107.21(12) . . ?
C16 C15 C20 127.32(14) . . ?
N3 C16 C21 125.23(13) . . ?
C15 C16 N3 107.04(12) . . ?
C15 C16 C21 127.69(14) . . ?
N4 C17 H17 106.7 . . ?
N4 C17 C18 111.76(12) . . ?
N4 C17 C19 111.32(12) . . ?
C18 C17 H17 106.7 . . ?
C18 C17 C19 113.25(13) . . ?
C19 C17 H17 106.7 . . ?
C17 C18 H18A 109.5 . . ?
C17 C18 H18B 109.5 . . ?
C17 C18 H18C 109.5 . . ?
H18A C18 H18B 109.5 . . ?
H18A C18 H18C 109.5 . . ?
H18B C18 H18C 109.5 . . ?
C17 C19 H19A 109.5 . . ?
C17 C19 H19B 109.5 . . ?
C17 C19 H19C 109.5 . . ?
H19A C19 H19B 109.5 . . ?
H19A C19 H19C 109.5 . . ?
H19B C19 H19C 109.5 . . ?
C15 C20 H20A 109.5 . . ?
C15 C20 H20B 109.5 . . ?
C15 C20 H20C 109.5 . . ?
H20A C20 H20B 109.5 . . ?
H20A C20 H20C 109.5 . . ?
H20B C20 H20C 109.5 . . ?
C16 C21 H21A 109.5 . . ?
C16 C21 H21B 109.5 . . ?
C16 C21 H21C 109.5 . . ?
H21A C21 H21B 109.5 . . ?
H21A C21 H21C 109.5 . . ?
H21B C21 H21C 109.5 . . ?
N3 C22 H22 106.6 . . ?
N3 C22 C23 112.87(11) . . ?
N3 C22 C24 109.85(11) . . ?
C23 C22 H22 106.6 . . ?
C24 C22 H22 106.6 . . ?
C24 C22 C23 113.72(12) . . ?
C22 C23 H23A 109.5 . . ?
C22 C23 H23B 109.5 . . ?
C22 C23 H23C 109.5 . . ?
H23A C23 H23B 109.5 . . ?
H23A C23 H23C 109.5 . . ?
H23B C23 H23C 109.5 . . ?
C22 C24 H24A 109.5 . . ?
C22 C24 H24B 109.5 . . ?
C22 C24 H24C 109.5 . . ?
H24A C24 H24B 109.5 . . ?
H24A C24 H24C 109.5 . . ?
H24B C24 H24C 109.5 . . ?
C26 C25 C1 120.31(13) . . ?
C26 C25 C30 116.16(13) . . ?
C30 C25 C1 123.53(13) . . ?
F1 C26 C25 120.01(13) . . ?
F1 C26 C27 117.52(13) . . ?
C27 C26 C25 122.47(15) . . ?
F2 C27 C26 120.75(15) . . ?
F2 C27 C28 119.76(14) . . ?
C28 C27 C26 119.48(14) . . ?
F3 C28 C27 119.88(15) . . ?
F3 C28 C29 120.20(15) . . ?
C29 C28 C27 119.92(14) . . ?
F4 C29 C28 120.08(14) . . ?
F4 C29 C30 120.15(15) . . ?
C28 C29 C30 119.77(15) . . ?
F5 C30 C25 120.15(13) . . ?
F5 C30 C29 117.66(14) . . ?
C29 C30 C25 122.19(14) . . ?
C32 C31 C2 123.05(12) . . ?
C36 C31 C2 120.92(13) . . ?
C36 C31 C32 116.02(13) . . ?
F6 C32 C31 119.93(12) . . ?
F6 C32 C33 117.20(13) . . ?
C33 C32 C31 122.87(14) . . ?
F7 C33 C32 120.65(14) . . ?
F7 C33 C34 120.00(14) . . ?
C34 C33 C32 119.35(15) . . ?
F8 C34 C33 119.08(16) . . ?
F8 C34 C35 121.27(15) . . ?
C35 C34 C33 119.65(14) . . ?
F9 C35 C34 119.88(15) . . ?
F9 C35 C36 120.06(16) . . ?
C34 C35 C36 120.06(14) . . ?
F10 C36 C31 119.64(13) . . ?
F10 C36 C35 118.31(13) . . ?
C35 C36 C31 122.05(15) . . ?
C37 P3 P4 47.10(4) . . ?
C37 P3 C38 81.28(6) . . ?
C38 P3 P4 47.12(4) . . ?
C39 P3 P4 142.15(5) . . ?
C39 P3 C37 112.75(7) . . ?
C39 P3 C38 106.27(6) . . ?
C37 P4 P3 47.11(4) . . ?
C37 P4 C38 81.82(6) . . ?
C38 P4 P3 47.78(4) . . ?
C50 P4 P3 143.28(5) . . ?
C50 P4 C37 105.59(6) . . ?
C50 P4 C38 114.93(7) . . ?
C39 N5 C40 109.54(12) . . ?
C39 N5 C42 124.16(12) . . ?
C40 N5 C42 126.29(13) . . ?
C39 N6 C41 109.27(12) . . ?
C39 N6 C47 123.73(12) . . ?
C41 N6 C47 126.85(12) . . ?
C50 N7 C51 109.19(13) . . ?
C50 N7 C56 124.54(13) . . ?
C51 N7 C56 126.14(13) . . ?
C50 N8 C52 109.01(13) . . ?
C50 N8 C53 124.90(12) . . ?
C52 N8 C53 126.09(13) . . ?
P3 C37 H37 110.6 . . ?
P4 C37 P3 85.79(6) . . ?
P4 C37 H37 110.6 . . ?
C61 C37 P3 117.91(10) . . ?
C61 C37 P4 119.07(10) . . ?
C61 C37 H37 110.6 . . ?
P3 C38 H38 110.7 . . ?
P4 C38 P3 85.09(6) . . ?
P4 C38 H38 110.7 . . ?
C67 C38 P3 119.71(10) . . ?
C67 C38 P4 117.71(10) . . ?
C67 C38 H38 110.7 . . ?
N5 C39 P3 134.83(11) . . ?
N5 C39 N6 107.14(12) . . ?
N6 C39 P3 117.22(11) . . ?
N5 C40 C45 125.88(14) . . ?
C41 C40 N5 107.03(13) . . ?
C41 C40 C45 127.08(14) . . ?
N6 C41 C46 125.38(14) . . ?
C40 C41 N6 107.01(13) . . ?
C40 C41 C46 127.61(14) . . ?
N5 C42 H42 106.5 . . ?
N5 C42 C43 110.63(14) . . ?
N5 C42 C44 113.08(14) . . ?
C43 C42 H42 106.5 . . ?
C43 C42 C44 113.18(15) . . ?
C44 C42 H42 106.5 . . ?
C42 C43 H43A 109.5 . . ?
C42 C43 H43B 109.5 . . ?
C42 C43 H43C 109.5 . . ?
H43A C43 H43B 109.5 . . ?
H43A C43 H43C 109.5 . . ?
H43B C43 H43C 109.5 . . ?
C42 C44 H44A 109.5 . . ?
C42 C44 H44B 109.5 . . ?
C42 C44 H44C 109.5 . . ?
H44A C44 H44B 109.5 . . ?
H44A C44 H44C 109.5 . . ?
H44B C44 H44C 109.5 . . ?
C40 C45 H45A 109.5 . . ?
C40 C45 H45B 109.5 . . ?
C40 C45 H45C 109.5 . . ?
H45A C45 H45B 109.5 . . ?
H45A C45 H45C 109.5 . . ?
H45B C45 H45C 109.5 . . ?
C41 C46 H46A 109.5 . . ?
C41 C46 H46B 109.5 . . ?
C41 C46 H46C 109.5 . . ?
H46A C46 H46B 109.5 . . ?
H46A C46 H46C 109.5 . . ?
H46B C46 H46C 109.5 . . ?
N6 C47 H47 106.3 . . ?
N6 C47 C48 110.67(12) . . ?
N6 C47 C49 112.56(13) . . ?
C48 C47 H47 106.3 . . ?
C48 C47 C49 114.03(14) . . ?
C49 C47 H47 106.3 . . ?
C47 C48 H48A 109.5 . . ?
C47 C48 H48B 109.5 . . ?
C47 C48 H48C 109.5 . . ?
H48A C48 H48B 109.5 . . ?
H48A C48 H48C 109.5 . . ?
H48B C48 H48C 109.5 . . ?
C47 C49 H49A 109.5 . . ?
C47 C49 H49B 109.5 . . ?
C47 C49 H49C 109.5 . . ?
H49A C49 H49B 109.5 . . ?
H49A C49 H49C 109.5 . . ?
H49B C49 H49C 109.5 . . ?
N7 C50 P4 134.80(11) . . ?
N7 C50 N8 107.17(12) . . ?
N8 C50 P4 117.78(11) . . ?
N7 C51 C59 126.61(15) . . ?
C52 C51 N7 107.05(13) . . ?
C52 C51 C59 126.35(15) . . ?
N8 C52 C60 126.67(15) . . ?
C51 C52 N8 107.54(13) . . ?
C51 C52 C60 125.70(15) . . ?
N8 C53 H53 106.0 . . ?
N8 C53 C54 111.81(14) . . ?
N8 C53 C55 111.62(14) . . ?
C54 C53 H53 106.0 . . ?
C54 C53 C55 114.57(14) . . ?
C55 C53 H53 106.0 . . ?
C53 C54 H54A 109.5 . . ?
C53 C54 H54B 109.5 . . ?
C53 C54 H54C 109.5 . . ?
H54A C54 H54B 109.5 . . ?
H54A C54 H54C 109.5 . . ?
H54B C54 H54C 109.5 . . ?
C53 C55 H55A 109.5 . . ?
C53 C55 H55B 109.5 . . ?
C53 C55 H55C 109.5 . . ?
H55A C55 H55B 109.5 . . ?
H55A C55 H55C 109.5 . . ?
H55B C55 H55C 109.5 . . ?
N7 C56 H56 106.6 . . ?
N7 C56 C57 111.55(14) . . ?
N7 C56 C58 111.54(14) . . ?
C57 C56 H56 106.6 . . ?
C57 C56 C58 113.56(16) . . ?
C58 C56 H56 106.6 . . ?
C56 C57 H57A 109.5 . . ?
C56 C57 H57B 109.5 . . ?
C56 C57 H57C 109.5 . . ?
H57A C57 H57B 109.5 . . ?
H57A C57 H57C 109.5 . . ?
H57B C57 H57C 109.5 . . ?
C56 C58 H58A 109.5 . . ?
C56 C58 H58B 109.5 . . ?
C56 C58 H58C 109.5 . . ?
H58A C58 H58B 109.5 . . ?
H58A C58 H58C 109.5 . . ?
H58B C58 H58C 109.5 . . ?
C51 C59 H59A 109.5 . . ?
C51 C59 H59B 109.5 . . ?
C51 C59 H59C 109.5 . . ?
H59A C59 H59B 109.5 . . ?
H59A C59 H59C 109.5 . . ?
H59B C59 H59C 109.5 . . ?
C52 C60 H60A 109.5 . . ?
C52 C60 H60B 109.5 . . ?
C52 C60 H60C 109.5 . . ?
H60A C60 H60B 109.5 . . ?
H60A C60 H60C 109.5 . . ?
H60B C60 H60C 109.5 . . ?
C62 C61 C37 122.59(14) . . ?
C66 C61 C37 120.84(15) . . ?
C66 C61 C62 116.50(14) . . ?
F11 C62 C61 120.18(13) . . ?
F11 C62 C63 117.70(15) . . ?
C63 C62 C61 122.08(15) . . ?
F12 C63 C62 120.35(16) . . ?
F12 C63 C64 120.11(15) . . ?
C64 C63 C62 119.52(17) . . ?
F13 C64 C63 119.53(18) . . ?
F13 C64 C65 120.26(17) . . ?
C65 C64 C63 120.20(15) . . ?
F14 C65 C64 120.34(15) . . ?
F14 C65 C66 120.05(17) . . ?
C64 C65 C66 119.60(16) . . ?
F15 C66 C61 119.99(14) . . ?
F15 C66 C65 117.89(15) . . ?
C65 C66 C61 122.08(16) . . ?
C68 C67 C38 120.21(14) . . ?
C72 C67 C38 123.86(14) . . ?
C72 C67 C68 115.87(14) . . ?
F16 C68 C67 119.99(14) . . ?
F16 C68 C69 117.54(15) . . ?
C69 C68 C67 122.45(17) . . ?
F17 C69 C68 120.28(18) . . ?
F17 C69 C70 120.23(16) . . ?
C70 C69 C68 119.48(17) . . ?
F18 C70 C69 119.97(18) . . ?
F18 C70 C71 119.84(19) . . ?
C69 C70 C71 120.18(15) . . ?
F19 C71 C70 120.27(16) . . ?
F19 C71 C72 120.54(18) . . ?
C70 C71 C72 119.16(17) . . ?
F20 C72 C67 119.66(14) . . ?
F20 C72 C71 117.48(15) . . ?
C71 C72 C67 122.85(16) . . ?
C73 P5 P6 47.05(4) . . ?
C74 P5 P6 47.14(4) . . ?
C74 P5 C73 81.74(6) . . ?
C75 P5 P6 142.39(5) . . ?
C75 P5 C73 111.44(6) . . ?
C75 P5 C74 108.18(6) . . ?
C73 P6 P5 47.34(4) . . ?
C73 P6 C74 81.83(6) . . ?
C74 P6 P5 46.96(4) . . ?
C86 P6 P5 144.86(5) . . ?
C86 P6 C73 116.56(6) . . ?
C86 P6 C74 107.15(6) . . ?
C75 N9 C76 109.18(12) . . ?
C75 N9 C78 124.62(12) . . ?
C76 N9 C78 126.10(12) . . ?
C75 N10 C77 109.35(12) . . ?
C75 N10 C83 124.41(12) . . ?
C77 N10 C83 125.99(12) . . ?
C86 N11 C88 109.53(12) . . ?
C86 N11 C92 124.50(12) . . ?
C88 N11 C92 125.85(12) . . ?
C86 N12 C87 109.36(12) . . ?
C86 N12 C89 124.59(12) . . ?
C87 N12 C89 125.71(12) . . ?
P5 C73 H73 110.7 . . ?
P6 C73 P5 85.61(6) . . ?
P6 C73 H73 110.7 . . ?
C97 C73 P5 120.39(10) . . ?
C97 C73 P6 116.46(10) . . ?
C97 C73 H73 110.7 . . ?
P5 C74 P6 85.90(6) . . ?
P5 C74 H74 110.2 . . ?
P6 C74 H74 110.2 . . ?
C103 C74 P5 119.52(10) . . ?
C103 C74 P6 118.83(10) . . ?
C103 C74 H74 110.2 . . ?
N9 C75 P5 118.31(10) . . ?
N10 C75 P5 134.06(11) . . ?
N10 C75 N9 107.12(12) . . ?
N9 C76 C81 125.91(13) . . ?
C77 C76 N9 107.25(12) . . ?
C77 C76 C81 126.84(13) . . ?
N10 C77 C82 125.55(14) . . ?
C76 C77 N10 107.08(13) . . ?
C76 C77 C82 127.28(14) . . ?
N9 C78 H78 106.9 . . ?
N9 C78 C79 112.69(11) . . ?
N9 C78 C80 109.71(11) . . ?
C79 C78 H78 106.9 . . ?
C80 C78 H78 106.9 . . ?
C80 C78 C79 113.37(12) . . ?
C78 C79 H79A 109.5 . . ?
C78 C79 H79B 109.5 . . ?
C78 C79 H79C 109.5 . . ?
H79A C79 H79B 109.5 . . ?
H79A C79 H79C 109.5 . . ?
H79B C79 H79C 109.5 . . ?
C78 C80 H80A 109.5 . . ?
C78 C80 H80B 109.5 . . ?
C78 C80 H80C 109.5 . . ?
H80A C80 H80B 109.5 . . ?
H80A C80 H80C 109.5 . . ?
H80B C80 H80C 109.5 . . ?
C76 C81 H81A 109.5 . . ?
C76 C81 H81B 109.5 . . ?
C76 C81 H81C 109.5 . . ?
H81A C81 H81B 109.5 . . ?
H81A C81 H81C 109.5 . . ?
H81B C81 H81C 109.5 . . ?
C77 C82 H82A 109.5 . . ?
C77 C82 H82B 109.5 . . ?
C77 C82 H82C 109.5 . . ?
H82A C82 H82B 109.5 . . ?
H82A C82 H82C 109.5 . . ?
H82B C82 H82C 109.5 . . ?
N10 C83 H83 106.5 . . ?
N10 C83 C84 110.55(13) . . ?
N10 C83 C85 112.49(13) . . ?
C84 C83 H83 106.5 . . ?
C85 C83 H83 106.5 . . ?
C85 C83 C84 113.87(13) . . ?
C83 C84 H84A 109.5 . . ?
C83 C84 H84B 109.5 . . ?
C83 C84 H84C 109.5 . . ?
H84A C84 H84B 109.5 . . ?
H84A C84 H84C 109.5 . . ?
H84B C84 H84C 109.5 . . ?
C83 C85 H85A 109.5 . . ?
C83 C85 H85B 109.5 . . ?
C83 C85 H85C 109.5 . . ?
H85A C85 H85B 109.5 . . ?
H85A C85 H85C 109.5 . . ?
H85B C85 H85C 109.5 . . ?
N11 C86 P6 117.10(10) . . ?
N12 C86 P6 135.42(10) . . ?
N12 C86 N11 106.84(12) . . ?
N12 C87 C96 126.00(13) . . ?
C88 C87 N12 107.09(12) . . ?
C88 C87 C96 126.86(13) . . ?
N11 C88 C95 125.72(14) . . ?
C87 C88 N11 107.17(12) . . ?
C87 C88 C95 127.03(14) . . ?
N12 C89 H89 106.7 . . ?
N12 C89 C90 112.27(13) . . ?
N12 C89 C91 109.73(13) . . ?
C90 C89 H89 106.7 . . ?
C91 C89 H89 106.7 . . ?
C91 C89 C90 114.28(14) . . ?
C89 C90 H90A 109.5 . . ?
C89 C90 H90B 109.5 . . ?
C89 C90 H90C 109.5 . . ?
H90A C90 H90B 109.5 . . ?
H90A C90 H90C 109.5 . . ?
H90B C90 H90C 109.5 . . ?
C89 C91 H91A 109.5 . . ?
C89 C91 H91B 109.5 . . ?
C89 C91 H91C 109.5 . . ?
H91A C91 H91B 109.5 . . ?
H91A C91 H91C 109.5 . . ?
H91B C91 H91C 109.5 . . ?
N11 C92 H92 106.5 . . ?
N11 C92 C93 111.82(13) . . ?
N11 C92 C94 109.96(13) . . ?
C93 C92 H92 106.5 . . ?
C94 C92 H92 106.5 . . ?
C94 C92 C93 114.95(14) . . ?
C92 C93 H93A 109.5 . . ?
C92 C93 H93B 109.5 . . ?
C92 C93 H93C 109.5 . . ?
H93A C93 H93B 109.5 . . ?
H93A C93 H93C 109.5 . . ?
H93B C93 H93C 109.5 . . ?
C92 C94 H94A 109.5 . . ?
C92 C94 H94B 109.5 . . ?
C92 C94 H94C 109.5 . . ?
H94A C94 H94B 109.5 . . ?
H94A C94 H94C 109.5 . . ?
H94B C94 H94C 109.5 . . ?
C88 C95 H95A 109.5 . . ?
C88 C95 H95B 109.5 . . ?
C88 C95 H95C 109.5 . . ?
H95A C95 H95B 109.5 . . ?
H95A C95 H95C 109.5 . . ?
H95B C95 H95C 109.5 . . ?
C87 C96 H96A 109.5 . . ?
C87 C96 H96B 109.5 . . ?
C87 C96 H96C 109.5 . . ?
H96A C96 H96B 109.5 . . ?
H96A C96 H96C 109.5 . . ?
H96B C96 H96C 109.5 . . ?
C98 C97 C73 120.32(13) . . ?
C98 C97 C102 116.36(13) . . ?
C102 C97 C73 123.24(13) . . ?
F21 C98 C97 119.83(13) . . ?
F21 C98 C99 117.84(14) . . ?
C99 C98 C97 122.31(15) . . ?
F22 C99 C98 120.38(16) . . ?
F22 C99 C100 119.80(14) . . ?
C98 C99 C100 119.81(15) . . ?
F23 C100 C99 120.24(16) . . ?
F23 C100 C101 119.87(16) . . ?
C99 C100 C101 119.88(14) . . ?
F24 C101 C100 120.38(14) . . ?
F24 C101 C102 120.50(15) . . ?
C100 C101 C102 119.11(15) . . ?
F25 C102 C97 119.72(13) . . ?
F25 C102 C101 117.76(14) . . ?
C101 C102 C97 122.52(14) . . ?
C104 C103 C74 123.73(13) . . ?
C104 C103 C108 116.31(14) . . ?
C108 C103 C74 119.97(14) . . ?
F26 C104 C103 120.28(13) . . ?
F26 C104 C105 117.30(14) . . ?
C103 C104 C105 122.42(15) . . ?
F27 C105 C104 120.48(15) . . ?
F27 C105 C106 120.33(14) . . ?
C106 C105 C104 119.19(16) . . ?
F28 C106 C105 119.82(16) . . ?
F28 C106 C107 119.87(15) . . ?
C107 C106 C105 120.30(14) . . ?
F29 C107 C106 119.83(14) . . ?
F29 C107 C108 120.64(16) . . ?
C106 C107 C108 119.53(15) . . ?
F30 C108 C103 120.05(13) . . ?
F30 C108 C107 117.70(14) . . ?
C107 C108 C103 122.23(15) . . ?
O16A S6A C114 103.7(2) . . ?
O17A S6A O16A 113.7(2) . . ?
O17A S6A C114 102.38(15) . . ?
O18A S6A O16A 116.5(3) . . ?
O18A S6A O17A 115.27(17) . . ?
O18A S6A C114 102.7(2) . . ?
F46A C114 S6A 111.4(2) . . ?
F46A C114 F48A 107.7(8) . . ?
F47A C114 S6A 113.1(5) . . ?
F47A C114 F46A 107.0(5) . . ?
F47A C114 F48A 105.8(7) . . ?
F48A C114 S6A 111.6(7) . . ?
O16B S6B O17B 117.4(7) . . ?
O16B S6B O18B 115.4(5) . . ?
O16B S6B C1A 103.0(6) . . ?
O17B S6B C1A 103.4(5) . . ?
O18B S6B O17B 112.7(5) . . ?
O18B S6B C1A 102.2(4) . . ?
F46B C1A S6B 112.0(13) . . ?
F47B C1A S6B 111.3(5) . . ?
F47B C1A F46B 102.6(12) . . ?
F47B C1A F48B 110.0(19) . . ?
F48B C1A S6B 109.4(14) . . ?
F48B C1A F46B 111(2) . . ?
O19B S7B C1B 102.1(10) . . ?
O20B S7B O19B 102.9(12) . . ?
O20B S7B O21B 129.6(15) . . ?
O20B S7B C1B 122.7(14) . . ?
O21B S7B O19B 103.3(14) . . ?
O21B S7B C1B 92.4(12) . . ?
F49B C1B S7B 116.4(16) . . ?
F49B C1B F50B 126(2) . . ?
F49B C1B F51B 113(2) . . ?
F50B C1B S7B 99.6(13) . . ?
F51B C1B S7B 97.1(13) . . ?
F51B C1B F50B 99.3(18) . . ?
O10 S4 C112 107.7(8) . . ?
O11 S4 O10 114.6(9) . . ?
O11 S4 O12 114.2(7) . . ?
O11 S4 C112 95.6(6) . . ?
O12 S4 O10 116.1(9) . . ?
O12 S4 C112 105.8(8) . . ?
F40 C112 S4 115.3(12) . . ?
F40 C112 F41 103.5(12) . . ?
F40 C112 F42 112.7(15) . . ?
F41 C112 S4 109.0(9) . . ?
F42 C112 S4 113.3(11) . . ?
F42 C112 F41 101.5(10) . . ?
O19A S7A O20A 132.1(14) . . ?
O19A S7A O21A 119(2) . . ?
O19A S7A C115 91.1(11) . . ?
O20A S7A C115 101.6(13) . . ?
O21A S7A O20A 99(2) . . ?
O21A S7A C115 110.9(15) . . ?
S7A C115 F50A 120.2(14) . . ?
S7A C115 F51A 96.6(11) . . ?
F49A C115 S7A 143(2) . . ?
F49A C115 F50A 96.5(18) . . ?
F49A C115 F51A 87.7(19) . . ?
F50A C115 F51A 88.9(12) . . ?

loop_
_geom_bond_atom_site_label_1
_geom_bond_atom_site_label_2
_geom_bond_distance
_geom_bond_site_symmetry_2
_geom_bond_publ_flag
S1 O1 1.4380(14) . ?
S1 O2 1.4267(13) . ?
S1 O3 1.4375(14) . ?
S1 C109 1.8270(17) . ?
F31 C109 1.333(2) . ?
F32 C109 1.3406(19) . ?
F33 C109 1.331(2) . ?
S2 O4 1.4416(12) . ?
S2 O5 1.4373(11) . ?
S2 O6 1.4445(12) . ?
S2 C110 1.8231(16) . ?
F34 C110 1.3425(19) . ?
F35 C110 1.3471(19) . ?
F36 C110 1.333(2) . ?
S3 O7 1.4382(12) . ?
S3 O8 1.4361(12) . ?
S3 O9 1.4386(14) . ?
S3 C111 1.8225(19) . ?
F37 C111 1.327(2) . ?
F38 C111 1.340(3) . ?
F39 C111 1.347(2) . ?
S5 O13 1.4437(11) . ?
S5 O14 1.4399(15) . ?
S5 O15 1.4346(13) . ?
S5 C113 1.8132(19) . ?
F43 C113 1.333(2) . ?
F44 C113 1.3437(19) . ?
F45 C113 1.330(3) . ?
P1 P2 2.5702(5) . ?
P1 C1 1.8896(14) . ?
P1 C2 1.8938(13) . ?
P1 C3 1.8358(14) . ?
P2 C1 1.8840(14) . ?
P2 C2 1.8988(14) . ?
P2 C14 1.8238(14) . ?
F1 C26 1.3374(18) . ?
F2 C27 1.3364(18) . ?
F3 C28 1.3415(17) . ?
F4 C29 1.3407(19) . ?
F5 C30 1.3412(18) . ?
F6 C32 1.3465(17) . ?
F7 C33 1.3436(19) . ?
F8 C34 1.3367(18) . ?
F9 C35 1.3381(18) . ?
F10 C36 1.3377(18) . ?
N1 C3 1.3628(18) . ?
N1 C4 1.3787(18) . ?
N1 C6 1.4944(19) . ?
N2 C3 1.3501(19) . ?
N2 C5 1.3841(18) . ?
N2 C11 1.4879(18) . ?
N3 C14 1.3565(18) . ?
N3 C16 1.3755(18) . ?
N3 C22 1.4936(17) . ?
N4 C14 1.3477(18) . ?
N4 C15 1.3799(18) . ?
N4 C17 1.4868(18) . ?
C1 H1 0.9800 . ?
C1 C25 1.4970(18) . ?
C2 H2 0.9800 . ?
C2 C31 1.4962(18) . ?
C4 C5 1.370(2) . ?
C4 C9 1.4961(19) . ?
C5 C10 1.491(2) . ?
C6 H6 0.9800 . ?
C6 C7 1.515(2) . ?
C6 C8 1.515(2) . ?
C7 H7A 0.9600 . ?
C7 H7B 0.9600 . ?
C7 H7C 0.9600 . ?
C8 H8A 0.9600 . ?
C8 H8B 0.9600 . ?
C8 H8C 0.9600 . ?
C9 H9A 0.9600 . ?
C9 H9B 0.9600 . ?
C9 H9C 0.9600 . ?
C10 H10A 0.9600 . ?
C10 H10B 0.9600 . ?
C10 H10C 0.9600 . ?
C11 H11 0.9800 . ?
C11 C12 1.519(2) . ?
C11 C13 1.522(2) . ?
C12 H12A 0.9600 . ?
C12 H12B 0.9600 . ?
C12 H12C 0.9600 . ?
C13 H13A 0.9600 . ?
C13 H13B 0.9600 . ?
C13 H13C 0.9600 . ?
C15 C16 1.366(2) . ?
C15 C20 1.487(2) . ?
C16 C21 1.491(2) . ?
C17 H17 0.9800 . ?
C17 C18 1.523(2) . ?
C17 C19 1.524(2) . ?
C18 H18A 0.9600 . ?
C18 H18B 0.9600 . ?
C18 H18C 0.9600 . ?
C19 H19A 0.9600 . ?
C19 H19B 0.9600 . ?
C19 H19C 0.9600 . ?
C20 H20A 0.9600 . ?
C20 H20B 0.9600 . ?
C20 H20C 0.9600 . ?
C21 H21A 0.9600 . ?
C21 H21B 0.9600 . ?
C21 H21C 0.9600 . ?
C22 H22 0.9800 . ?
C22 C23 1.5222(19) . ?
C22 C24 1.5220(19) . ?
C23 H23A 0.9600 . ?
C23 H23B 0.9600 . ?
C23 H23C 0.9600 . ?
C24 H24A 0.9600 . ?
C24 H24B 0.9600 . ?
C24 H24C 0.9600 . ?
C25 C26 1.391(2) . ?
C25 C30 1.393(2) . ?
C26 C27 1.387(2) . ?
C27 C28 1.377(2) . ?
C28 C29 1.376(2) . ?
C29 C30 1.385(2) . ?
C31 C32 1.389(2) . ?
C31 C36 1.388(2) . ?
C32 C33 1.379(2) . ?
C33 C34 1.379(2) . ?
C34 C35 1.371(3) . ?
C35 C36 1.385(2) . ?
P3 P4 2.5700(5) . ?
P3 C37 1.8881(14) . ?
P3 C38 1.9104(14) . ?
P3 C39 1.8481(15) . ?
P4 C37 1.8877(14) . ?
P4 C38 1.8902(14) . ?
P4 C50 1.8308(15) . ?
F11 C62 1.3366(19) . ?
F12 C63 1.333(2) . ?
F13 C64 1.3391(18) . ?
F14 C65 1.342(2) . ?
F15 C66 1.339(2) . ?
F16 C68 1.339(2) . ?
F17 C69 1.340(2) . ?
F18 C70 1.3399(19) . ?
F19 C71 1.336(2) . ?
F20 C72 1.3404(19) . ?
N5 C39 1.3482(19) . ?
N5 C40 1.3840(19) . ?
N5 C42 1.4850(19) . ?
N6 C39 1.3589(18) . ?
N6 C41 1.3829(19) . ?
N6 C47 1.4935(18) . ?
N7 C50 1.3558(19) . ?
N7 C51 1.380(2) . ?
N7 C56 1.489(2) . ?
N8 C50 1.3608(19) . ?
N8 C52 1.3745(19) . ?
N8 C53 1.502(2) . ?
C37 H37 0.9800 . ?
C37 C61 1.4962(19) . ?
C38 H38 0.9800 . ?
C38 C67 1.4954(19) . ?
C40 C41 1.368(2) . ?
C40 C45 1.489(2) . ?
C41 C46 1.492(2) . ?
C42 H42 0.9800 . ?
C42 C43 1.510(3) . ?
C42 C44 1.525(2) . ?
C43 H43A 0.9600 . ?
C43 H43B 0.9600 . ?
C43 H43C 0.9600 . ?
C44 H44A 0.9600 . ?
C44 H44B 0.9600 . ?
C44 H44C 0.9600 . ?
C45 H45A 0.9600 . ?
C45 H45B 0.9600 . ?
C45 H45C 0.9600 . ?
C46 H46A 0.9600 . ?
C46 H46B 0.9600 . ?
C46 H46C 0.9600 . ?
C47 H47 0.9800 . ?
C47 C48 1.514(2) . ?
C47 C49 1.521(2) . ?
C48 H48A 0.9600 . ?
C48 H48B 0.9600 . ?
C48 H48C 0.9600 . ?
C49 H49A 0.9600 . ?
C49 H49B 0.9600 . ?
C49 H49C 0.9600 . ?
C51 C52 1.367(2) . ?
C51 C59 1.491(2) . ?
C52 C60 1.492(2) . ?
C53 H53 0.9800 . ?
C53 C54 1.512(2) . ?
C53 C55 1.518(2) . ?
C54 H54A 0.9600 . ?
C54 H54B 0.9600 . ?
C54 H54C 0.9600 . ?
C55 H55A 0.9600 . ?
C55 H55B 0.9600 . ?
C55 H55C 0.9600 . ?
C56 H56 0.9800 . ?
C56 C57 1.520(2) . ?
C56 C58 1.521(2) . ?
C57 H57A 0.9600 . ?
C57 H57B 0.9600 . ?
C57 H57C 0.9600 . ?
C58 H58A 0.9600 . ?
C58 H58B 0.9600 . ?
C58 H58C 0.9600 . ?
C59 H59A 0.9600 . ?
C59 H59B 0.9600 . ?
C59 H59C 0.9600 . ?
C60 H60A 0.9600 . ?
C60 H60B 0.9600 . ?
C60 H60C 0.9600 . ?
C61 C62 1.397(2) . ?
C61 C66 1.393(2) . ?
C62 C63 1.382(2) . ?
C63 C64 1.382(3) . ?
C64 C65 1.373(3) . ?
C65 C66 1.387(2) . ?
C67 C68 1.390(2) . ?
C67 C72 1.388(2) . ?
C68 C69 1.385(2) . ?
C69 C70 1.374(3) . ?
C70 C71 1.375(3) . ?
C71 C72 1.383(2) . ?
P5 P6 2.5772(5) . ?
P5 C73 1.9008(14) . ?
P5 C74 1.8884(14) . ?
P5 C75 1.8316(14) . ?
P6 C73 1.8918(14) . ?
P6 C74 1.8941(14) . ?
P6 C86 1.8410(14) . ?
F21 C98 1.3443(18) . ?
F22 C99 1.3431(18) . ?
F23 C100 1.3388(18) . ?
F24 C101 1.3407(19) . ?
F25 C102 1.3441(18) . ?
F26 C104 1.3437(18) . ?
F27 C105 1.338(2) . ?
F28 C106 1.3429(18) . ?
F29 C107 1.3385(18) . ?
F30 C108 1.3371(19) . ?
N9 C75 1.3586(18) . ?
N9 C76 1.3778(18) . ?
N9 C78 1.4944(17) . ?
N10 C75 1.3503(18) . ?
N10 C77 1.3815(19) . ?
N10 C83 1.4902(18) . ?
N11 C86 1.3604(18) . ?
N11 C88 1.3767(18) . ?
N11 C92 1.4903(18) . ?
N12 C86 1.3517(18) . ?
N12 C87 1.3865(18) . ?
N12 C89 1.4833(18) . ?
C73 H73 0.9800 . ?
C73 C97 1.4916(18) . ?
C74 H74 0.9800 . ?
C74 C103 1.4969(19) . ?
C76 C77 1.365(2) . ?
C76 C81 1.4941(19) . ?
C77 C82 1.488(2) . ?
C78 H78 0.9800 . ?
C78 C79 1.5290(19) . ?
C78 C80 1.5252(19) . ?
C79 H79A 0.9600 . ?
C79 H79B 0.9600 . ?
C79 H79C 0.9600 . ?
C80 H80A 0.9600 . ?
C80 H80B 0.9600 . ?
C80 H80C 0.9600 . ?
C81 H81A 0.9600 . ?
C81 H81B 0.9600 . ?
C81 H81C 0.9600 . ?
C82 H82A 0.9600 . ?
C82 H82B 0.9600 . ?
C82 H82C 0.9600 . ?
C83 H83 0.9800 . ?
C83 C84 1.523(2) . ?
C83 C85 1.523(2) . ?
C84 H84A 0.9600 . ?
C84 H84B 0.9600 . ?
C84 H84C 0.9600 . ?
C85 H85A 0.9600 . ?
C85 H85B 0.9600 . ?
C85 H85C 0.9600 . ?
C87 C88 1.364(2) . ?
C87 C96 1.490(2) . ?
C88 C95 1.4933(19) . ?
C89 H89 0.9800 . ?
C89 C90 1.524(2) . ?
C89 C91 1.523(2) . ?
C90 H90A 0.9600 . ?
C90 H90B 0.9600 . ?
C90 H90C 0.9600 . ?
C91 H91A 0.9600 . ?
C91 H91B 0.9600 . ?
C91 H91C 0.9600 . ?
C92 H92 0.9800 . ?
C92 C93 1.526(2) . ?
C92 C94 1.519(2) . ?
C93 H93A 0.9600 . ?
C93 H93B 0.9600 . ?
C93 H93C 0.9600 . ?
C94 H94A 0.9600 . ?
C94 H94B 0.9600 . ?
C94 H94C 0.9600 . ?
C95 H95A 0.9600 . ?
C95 H95B 0.9600 . ?
C95 H95C 0.9600 . ?
C96 H96A 0.9600 . ?
C96 H96B 0.9600 . ?
C96 H96C 0.9600 . ?
C97 C98 1.387(2) . ?
C97 C102 1.387(2) . ?
C98 C99 1.375(2) . ?
C99 C100 1.376(3) . ?
C100 C101 1.381(2) . ?
C101 C102 1.383(2) . ?
C103 C104 1.386(2) . ?
C103 C108 1.394(2) . ?
C104 C105 1.388(2) . ?
C105 C106 1.381(2) . ?
C106 C107 1.368(3) . ?
C107 C108 1.387(2) . ?
S6A O16A 1.454(4) . ?
S6A O17A 1.441(2) . ?
S6A O18A 1.436(4) . ?
S6A C114 1.827(3) . ?
F46A C114 1.339(4) . ?
F47A C114 1.280(11) . ?
F48A C114 1.348(11) . ?
S6B O16B 1.351(12) . ?
S6B O17B 1.449(8) . ?
S6B O18B 1.438(6) . ?
S6B C1A 1.830(8) . ?
F46B C1A 1.47(3) . ?
F47B C1A 1.341(10) . ?
F48B C1A 1.36(4) . ?
S7B O19B 1.450(16) . ?
S7B O20B 1.288(17) . ?
S7B O21B 1.38(3) . ?
S7B C1B 1.99(2) . ?
F49B C1B 1.05(2) . ?
F50B C1B 1.51(2) . ?
F51B C1B 1.31(3) . ?
S4 O10 1.505(15) . ?
S4 O11 1.369(12) . ?
S4 O12 1.469(17) . ?
S4 C112 1.787(12) . ?
F40 C112 1.222(19) . ?
F41 C112 1.525(16) . ?
F42 C112 1.29(2) . ?
S7A O19A 1.401(15) . ?
S7A O20A 1.44(2) . ?
S7A O21A 1.43(3) . ?
S7A C115 1.51(2) . ?
F49A C115 1.34(3) . ?
F50A C115 1.60(2) . ?
F51A C115 1.76(2) . ?

loop_
_geom_torsion_atom_site_label_1
_geom_torsion_atom_site_label_2
_geom_torsion_atom_site_label_3
_geom_torsion_atom_site_label_4
_geom_torsion
_geom_torsion_site_symmetry_1
_geom_torsion_site_symmetry_2
_geom_torsion_site_symmetry_3
_geom_torsion_site_symmetry_4
_geom_torsion_publ_flag
O1 S1 C109 F31 57.62(15) . . . . ?
O1 S1 C109 F32 -62.11(15) . . . . ?
O1 S1 C109 F33 177.93(13) . . . . ?
O2 S1 C109 F31 177.09(13) . . . . ?
O2 S1 C109 F32 57.37(15) . . . . ?
O2 S1 C109 F33 -62.59(14) . . . . ?
O3 S1 C109 F31 -61.35(15) . . . . ?
O3 S1 C109 F32 178.92(13) . . . . ?
O3 S1 C109 F33 58.96(14) . . . . ?
O4 S2 C110 F34 -56.11(14) . . . . ?
O4 S2 C110 F35 63.21(13) . . . . ?
O4 S2 C110 F36 -176.63(11) . . . . ?
O5 S2 C110 F34 -175.63(12) . . . . ?
O5 S2 C110 F35 -56.32(14) . . . . ?
O5 S2 C110 F36 63.84(12) . . . . ?
O6 S2 C110 F34 63.14(14) . . . . ?
O6 S2 C110 F35 -177.54(12) . . . . ?
O6 S2 C110 F36 -57.38(13) . . . . ?
O7 S3 C111 F37 -177.85(15) . . . . ?
O7 S3 C111 F38 -58.27(17) . . . . ?
O7 S3 C111 F39 62.61(16) . . . . ?
O8 S3 C111 F37 -57.72(17) . . . . ?
O8 S3 C111 F38 61.86(17) . . . . ?
O8 S3 C111 F39 -177.26(14) . . . . ?
O9 S3 C111 F37 61.99(17) . . . . ?
O9 S3 C111 F38 -178.43(15) . . . . ?
O9 S3 C111 F39 -57.55(16) . . . . ?
O13 S5 C113 F43 66.12(16) . . . . ?
O13 S5 C113 F44 -173.71(14) . . . . ?
O13 S5 C113 F45 -53.62(16) . . . . ?
O14 S5 C113 F43 -54.65(16) . . . . ?
O14 S5 C113 F44 65.53(16) . . . . ?
O14 S5 C113 F45 -174.39(15) . . . . ?
O15 S5 C113 F43 -173.70(15) . . . . ?
O15 S5 C113 F44 -53.53(17) . . . . ?
O15 S5 C113 F45 66.56(16) . . . . ?
P1 P2 C1 C25 -120.36(13) . . . . ?
P1 P2 C2 C31 117.64(12) . . . . ?
P1 P2 C14 N3 -174.48(7) . . . . ?
P1 P2 C14 N4 -1.93(19) . . . . ?
P1 C1 C25 C26 129.33(12) . . . . ?
P1 C1 C25 C30 -51.58(17) . . . . ?
P1 C2 C31 C32 56.62(16) . . . . ?
P1 C2 C31 C36 -122.25(12) . . . . ?
P2 P1 C1 C25 120.41(13) . . . . ?
P2 P1 C2 C31 -119.65(12) . . . . ?
P2 P1 C3 N1 142.59(8) . . . . ?
P2 P1 C3 N2 -42.64(19) . . . . ?
P2 C1 C25 C26 -129.01(12) . . . . ?
P2 C1 C25 C30 50.08(18) . . . . ?
P2 C2 C31 C32 -42.99(17) . . . . ?
P2 C2 C31 C36 138.15(12) . . . . ?
F1 C26 C27 F2 -1.3(2) . . . . ?
F1 C26 C27 C28 177.94(13) . . . . ?
F2 C27 C28 F3 0.2(2) . . . . ?
F2 C27 C28 C29 -179.97(13) . . . . ?
F3 C28 C29 F4 0.4(2) . . . . ?
F3 C28 C29 C30 -179.87(13) . . . . ?
F4 C29 C30 F5 -1.0(2) . . . . ?
F4 C29 C30 C25 178.81(13) . . . . ?
F6 C32 C33 F7 0.7(2) . . . . ?
F6 C32 C33 C34 -178.47(13) . . . . ?
F7 C33 C34 F8 -0.9(2) . . . . ?
F7 C33 C34 C35 179.35(14) . . . . ?
F8 C34 C35 F9 0.9(2) . . . . ?
F8 C34 C35 C36 -178.52(14) . . . . ?
F9 C35 C36 F10 -0.5(2) . . . . ?
F9 C35 C36 C31 -179.88(13) . . . . ?
N1 C4 C5 N2 2.26(15) . . . . ?
N1 C4 C5 C10 -174.62(14) . . . . ?
N4 C15 C16 N3 -2.12(15) . . . . ?
N4 C15 C16 C21 175.73(14) . . . . ?
C1 P1 C2 P2 -35.47(6) . . . . ?
C1 P1 C2 C31 -155.12(11) . . . . ?
C1 P1 C3 N1 106.07(11) . . . . ?
C1 P1 C3 N2 -79.16(15) . . . . ?
C1 P2 C2 P1 35.59(6) . . . . ?
C1 P2 C2 C31 153.23(11) . . . . ?
C1 P2 C14 N3 -131.51(10) . . . . ?
C1 P2 C14 N4 41.04(16) . . . . ?
C1 C25 C26 F1 0.6(2) . . . . ?
C1 C25 C26 C27 179.80(13) . . . . ?
C1 C25 C30 F5 1.1(2) . . . . ?
C1 C25 C30 C29 -178.66(13) . . . . ?
C2 P1 C1 P2 35.76(6) . . . . ?
C2 P1 C1 C25 156.17(12) . . . . ?
C2 P1 C3 N1 -163.69(10) . . . . ?
C2 P1 C3 N2 11.08(17) . . . . ?
C2 P2 C1 P1 -35.65(6) . . . . ?
C2 P2 C1 C25 -156.01(12) . . . . ?
C2 P2 C14 N3 138.98(10) . . . . ?
C2 P2 C14 N4 -48.46(15) . . . . ?
C2 C31 C32 F6 0.3(2) . . . . ?
C2 C31 C32 C33 -179.06(13) . . . . ?
C2 C31 C36 F10 -0.5(2) . . . . ?
C2 C31 C36 C35 178.84(13) . . . . ?
C3 P1 C1 P2 151.94(6) . . . . ?
C3 P1 C1 C25 -87.64(12) . . . . ?
C3 P1 C2 P2 -140.75(6) . . . . ?
C3 P1 C2 C31 99.60(11) . . . . ?
C3 N1 C4 C5 -1.50(16) . . . . ?
C3 N1 C4 C9 174.60(13) . . . . ?
C3 N1 C6 C7 -115.25(17) . . . . ?
C3 N1 C6 C8 116.34(16) . . . . ?
C3 N2 C5 C4 -2.26(16) . . . . ?
C3 N2 C5 C10 174.68(14) . . . . ?
C3 N2 C11 C12 -122.10(15) . . . . ?
C3 N2 C11 C13 109.29(16) . . . . ?
C4 N1 C3 P1 176.26(10) . . . . ?
C4 N1 C3 N2 0.11(15) . . . . ?
C4 N1 C6 C7 66.4(2) . . . . ?
C4 N1 C6 C8 -62.03(19) . . . . ?
C5 N2 C3 P1 -173.82(12) . . . . ?
C5 N2 C3 N1 1.33(15) . . . . ?
C5 N2 C11 C12 65.00(18) . . . . ?
C5 N2 C11 C13 -63.61(18) . . . . ?
C6 N1 C3 P1 -2.35(18) . . . . ?
C6 N1 C3 N2 -178.50(13) . . . . ?
C6 N1 C4 C5 177.08(13) . . . . ?
C6 N1 C4 C9 -6.8(2) . . . . ?
C9 C4 C5 N2 -173.77(13) . . . . ?
C9 C4 C5 C10 9.3(2) . . . . ?
C11 N2 C3 P1 12.2(2) . . . . ?
C11 N2 C3 N1 -172.61(12) . . . . ?
C11 N2 C5 C4 171.50(13) . . . . ?
C11 N2 C5 C10 -11.6(2) . . . . ?
C14 P2 C1 P1 -145.97(6) . . . . ?
C14 P2 C1 C25 93.68(12) . . . . ?
C14 P2 C2 P1 143.49(6) . . . . ?
C14 P2 C2 C31 -98.87(11) . . . . ?
C14 N3 C16 C15 2.50(15) . . . . ?
C14 N3 C16 C21 -175.41(13) . . . . ?
C14 N3 C22 C23 -136.12(13) . . . . ?
C14 N3 C22 C24 95.83(15) . . . . ?
C14 N4 C15 C16 1.01(15) . . . . ?
C14 N4 C15 C20 -175.73(14) . . . . ?
C14 N4 C17 C18 119.82(16) . . . . ?
C14 N4 C17 C19 -112.45(15) . . . . ?
C15 N4 C14 P2 -172.56(11) . . . . ?
C15 N4 C14 N3 0.53(15) . . . . ?
C15 N4 C17 C18 -61.92(19) . . . . ?
C15 N4 C17 C19 65.82(18) . . . . ?
C16 N3 C14 P2 172.60(9) . . . . ?
C16 N3 C14 N4 -1.88(15) . . . . ?
C16 N3 C22 C23 45.15(18) . . . . ?
C16 N3 C22 C24 -82.90(16) . . . . ?
C17 N4 C14 P2 6.0(2) . . . . ?
C17 N4 C14 N3 179.05(12) . . . . ?
C17 N4 C15 C16 -177.48(12) . . . . ?
C17 N4 C15 C20 5.8(2) . . . . ?
C20 C15 C16 N3 174.54(14) . . . . ?
C20 C15 C16 C21 -7.6(3) . . . . ?
C22 N3 C14 P2 -6.32(17) . . . . ?
C22 N3 C14 N4 179.21(11) . . . . ?
C22 N3 C16 C15 -178.61(12) . . . . ?
C22 N3 C16 C21 3.5(2) . . . . ?
C25 C26 C27 F2 179.46(13) . . . . ?
C25 C26 C27 C28 -1.3(2) . . . . ?
C26 C25 C30 F5 -179.73(12) . . . . ?
C26 C25 C30 C29 0.5(2) . . . . ?
C26 C27 C28 F3 -179.06(13) . . . . ?
C26 C27 C28 C29 0.7(2) . . . . ?
C27 C28 C29 F4 -179.43(13) . . . . ?
C27 C28 C29 C30 0.3(2) . . . . ?
C28 C29 C30 F5 179.24(13) . . . . ?
C28 C29 C30 C25 -0.9(2) . . . . ?
C30 C25 C26 F1 -178.53(12) . . . . ?
C30 C25 C26 C27 0.6(2) . . . . ?
C31 C32 C33 F7 -179.88(13) . . . . ?
C31 C32 C33 C34 0.9(2) . . . . ?
C32 C31 C36 F10 -179.43(12) . . . . ?
C32 C31 C36 C35 -0.1(2) . . . . ?
C32 C33 C34 F8 178.29(14) . . . . ?
C32 C33 C34 C35 -1.5(2) . . . . ?
C33 C34 C35 F9 -179.33(14) . . . . ?
C33 C34 C35 C36 1.2(2) . . . . ?
C34 C35 C36 F10 178.89(14) . . . . ?
C34 C35 C36 C31 -0.4(2) . . . . ?
C36 C31 C32 F6 179.24(12) . . . . ?
C36 C31 C32 C33 -0.1(2) . . . . ?
P3 P4 C37 C61 119.74(13) . . . . ?
P3 P4 C38 C67 -121.12(13) . . . . ?
P3 P4 C50 N7 -34.24(19) . . . . ?
P3 P4 C50 N8 152.40(8) . . . . ?
P3 C37 C61 C62 48.82(18) . . . . ?
P3 C37 C61 C66 -127.97(13) . . . . ?
P3 C38 C67 C68 134.00(13) . . . . ?
P3 C38 C67 C72 -48.84(19) . . . . ?
P4 P3 C37 C61 -120.81(13) . . . . ?
P4 P3 C39 N5 -61.88(18) . . . . ?
P4 P3 C39 N6 129.97(9) . . . . ?
P4 C37 C61 C62 -52.68(18) . . . . ?
P4 C37 C61 C66 130.53(13) . . . . ?
P4 C38 C67 C68 -125.14(13) . . . . ?
P4 C38 C67 C72 52.02(18) . . . . ?
F11 C62 C63 F12 -0.1(2) . . . . ?
F11 C62 C63 C64 -178.29(14) . . . . ?
F12 C63 C64 F13 -0.3(2) . . . . ?
F12 C63 C64 C65 -179.00(15) . . . . ?
F13 C64 C65 F14 1.0(2) . . . . ?
F13 C64 C65 C66 -177.76(15) . . . . ?
F14 C65 C66 F15 -0.7(2) . . . . ?
F14 C65 C66 C61 -178.49(14) . . . . ?
F16 C68 C69 F17 0.3(2) . . . . ?
F16 C68 C69 C70 179.05(15) . . . . ?
F17 C69 C70 F18 -0.7(3) . . . . ?
F17 C69 C70 C71 178.65(15) . . . . ?
F18 C70 C71 F19 0.9(2) . . . . ?
F18 C70 C71 C72 178.95(15) . . . . ?
F19 C71 C72 F20 -0.3(2) . . . . ?
F19 C71 C72 C67 178.39(15) . . . . ?
N5 C40 C41 N6 0.19(16) . . . . ?
N5 C40 C41 C46 -179.91(14) . . . . ?
N7 C51 C52 N8 1.78(17) . . . . ?
N7 C51 C52 C60 -174.99(14) . . . . ?
C37 P3 C39 N5 -13.44(17) . . . . ?
C37 P3 C39 N6 178.40(10) . . . . ?
C37 P4 C38 P3 -37.07(6) . . . . ?
C37 P4 C38 C67 -158.18(12) . . . . ?
C37 P4 C50 N7 -70.37(16) . . . . ?
C37 P4 C50 N8 116.26(11) . . . . ?
C37 C61 C62 F11 2.5(2) . . . . ?
C37 C61 C62 C63 -175.18(14) . . . . ?
C37 C61 C66 F15 -2.3(2) . . . . ?
C37 C61 C66 C65 175.41(14) . . . . ?
C38 P3 C37 P4 -37.13(6) . . . . ?
C38 P3 C37 C61 -157.95(12) . . . . ?
C38 P3 C39 N5 -100.64(15) . . . . ?
C38 P3 C39 N6 91.21(12) . . . . ?
C38 P4 C37 P3 37.53(6) . . . . ?
C38 P4 C37 C61 157.27(12) . . . . ?
C38 P4 C50 N7 17.73(17) . . . . ?
C38 P4 C50 N8 -155.64(10) . . . . ?
C38 C67 C68 F16 -1.6(2) . . . . ?
C38 C67 C68 C69 176.65(14) . . . . ?
C38 C67 C72 F20 1.6(2) . . . . ?
C38 C67 C72 C71 -177.10(14) . . . . ?
C39 P3 C37 P4 -141.19(6) . . . . ?
C39 P3 C37 C61 97.99(12) . . . . ?
C39 N5 C40 C41 0.49(16) . . . . ?
C39 N5 C40 C45 179.61(14) . . . . ?
C39 N5 C42 C43 101.69(18) . . . . ?
C39 N5 C42 C44 -130.16(15) . . . . ?
C39 N6 C41 C40 -0.80(16) . . . . ?
C39 N6 C41 C46 179.30(14) . . . . ?
C39 N6 C47 C48 115.82(16) . . . . ?
C39 N6 C47 C49 -115.28(16) . . . . ?
C40 N5 C39 P3 -169.96(12) . . . . ?
C40 N5 C39 N6 -0.98(16) . . . . ?
C40 N5 C42 C43 -79.91(19) . . . . ?
C40 N5 C42 C44 48.2(2) . . . . ?
C41 N6 C39 P3 172.33(10) . . . . ?
C41 N6 C39 N5 1.10(16) . . . . ?
C41 N6 C47 C48 -59.19(19) . . . . ?
C41 N6 C47 C49 69.71(19) . . . . ?
C42 N5 C39 P3 8.7(2) . . . . ?
C42 N5 C39 N6 177.65(13) . . . . ?
C42 N5 C40 C41 -178.10(14) . . . . ?
C42 N5 C40 C45 1.0(2) . . . . ?
C45 C40 C41 N6 -178.91(14) . . . . ?
C45 C40 C41 C46 1.0(3) . . . . ?
C47 N6 C39 P3 -3.43(18) . . . . ?
C47 N6 C39 N5 -174.67(12) . . . . ?
C47 N6 C41 C40 174.80(13) . . . . ?
C47 N6 C41 C46 -5.1(2) . . . . ?
C50 P4 C37 P3 151.24(6) . . . . ?
C50 P4 C37 C61 -89.03(12) . . . . ?
C50 P4 C38 P3 -140.51(6) . . . . ?
C50 P4 C38 C67 98.37(12) . . . . ?
C50 N7 C51 C52 -2.15(16) . . . . ?
C50 N7 C51 C59 178.08(14) . . . . ?
C50 N7 C56 C57 116.47(16) . . . . ?
C50 N7 C56 C58 -115.37(17) . . . . ?
C50 N8 C52 C51 -0.80(17) . . . . ?
C50 N8 C52 C60 175.93(15) . . . . ?
C50 N8 C53 C54 114.29(16) . . . . ?
C50 N8 C53 C55 -115.89(16) . . . . ?
C51 N7 C50 P4 -172.20(12) . . . . ?
C51 N7 C50 N8 1.65(16) . . . . ?
C51 N7 C56 C57 -58.8(2) . . . . ?
C51 N7 C56 C58 69.4(2) . . . . ?
C52 N8 C50 P4 174.55(10) . . . . ?
C52 N8 C50 N7 -0.53(16) . . . . ?
C52 N8 C53 C54 -66.7(2) . . . . ?
C52 N8 C53 C55 63.2(2) . . . . ?
C53 N8 C50 P4 -6.25(19) . . . . ?
C53 N8 C50 N7 178.67(13) . . . . ?
C53 N8 C52 C51 -179.98(13) . . . . ?
C53 N8 C52 C60 -3.2(2) . . . . ?
C56 N7 C50 P4 11.9(2) . . . . ?
C56 N7 C50 N8 -174.27(13) . . . . ?
C56 N7 C51 C52 173.69(13) . . . . ?
C56 N7 C51 C59 -6.1(2) . . . . ?
C59 C51 C52 N8 -178.44(14) . . . . ?
C59 C51 C52 C60 4.8(3) . . . . ?
C61 C62 C63 F12 177.59(14) . . . . ?
C61 C62 C63 C64 -0.6(2) . . . . ?
C62 C61 C66 F15 -179.31(13) . . . . ?
C62 C61 C66 C65 -1.6(2) . . . . ?
C62 C63 C64 F13 177.94(14) . . . . ?
C62 C63 C64 C65 -0.8(2) . . . . ?
C63 C64 C65 F14 179.71(15) . . . . ?
C63 C64 C65 C66 1.0(2) . . . . ?
C64 C65 C66 F15 178.05(14) . . . . ?
C64 C65 C66 C61 0.3(2) . . . . ?
C66 C61 C62 F11 179.37(13) . . . . ?
C66 C61 C62 C63 1.7(2) . . . . ?
C67 C68 C69 F17 -178.05(15) . . . . ?
C67 C68 C69 C70 0.7(3) . . . . ?
C68 C67 C72 F20 178.87(13) . . . . ?
C68 C67 C72 C71 0.2(2) . . . . ?
C68 C69 C70 F18 -179.48(15) . . . . ?
C68 C69 C70 C71 -0.1(3) . . . . ?
C69 C70 C71 F19 -178.41(16) . . . . ?
C69 C70 C71 C72 -0.4(3) . . . . ?
C70 C71 C72 F20 -178.33(14) . . . . ?
C70 C71 C72 C67 0.4(2) . . . . ?
C72 C67 C68 F16 -179.01(14) . . . . ?
C72 C67 C68 C69 -0.7(2) . . . . ?
P5 P6 C73 C97 -121.91(12) . . . . ?
P5 P6 C74 C103 121.63(13) . . . . ?
P5 P6 C86 N11 140.75(8) . . . . ?
P5 P6 C86 N12 -49.85(19) . . . . ?
P5 C73 C97 C98 139.99(12) . . . . ?
P5 C73 C97 C102 -43.35(18) . . . . ?
P5 C74 C103 C104 50.08(18) . . . . ?
P5 C74 C103 C108 -129.72(13) . . . . ?
P6 P5 C74 C103 -121.00(13) . . . . ?
P6 P5 C75 N9 -174.92(7) . . . . ?
P6 P5 C75 N10 -4.27(19) . . . . ?
P6 C73 C97 C98 -118.89(13) . . . . ?
P6 C73 C97 C102 57.77(17) . . . . ?
P6 C74 C103 C104 -52.50(18) . . . . ?
P6 C74 C103 C108 127.70(13) . . . . ?
F21 C98 C99 F22 0.1(2) . . . . ?
F21 C98 C99 C100 179.01(13) . . . . ?
F22 C99 C100 F23 -0.9(2) . . . . ?
F22 C99 C100 C101 178.35(14) . . . . ?
F23 C100 C101 F24 0.1(2) . . . . ?
F23 C100 C101 C102 179.18(14) . . . . ?
F24 C101 C102 F25 0.9(2) . . . . ?
F24 C101 C102 C97 179.81(13) . . . . ?
F26 C104 C105 F27 -0.9(2) . . . . ?
F26 C104 C105 C106 179.25(14) . . . . ?
F27 C105 C106 F28 -0.3(2) . . . . ?
F27 C105 C106 C107 -179.69(14) . . . . ?
F28 C106 C107 F29 1.4(2) . . . . ?
F28 C106 C107 C108 -178.20(14) . . . . ?
F29 C107 C108 F30 -2.5(2) . . . . ?
F29 C107 C108 C103 178.62(13) . . . . ?
N9 C76 C77 N10 -0.06(16) . . . . ?
N9 C76 C77 C82 -176.73(15) . . . . ?
N12 C87 C88 N11 0.98(16) . . . . ?
N12 C87 C88 C95 -175.84(14) . . . . ?
C73 P5 C74 P6 -36.43(6) . . . . ?
C73 P5 C74 C103 -157.43(12) . . . . ?
C73 P5 C75 N9 138.68(10) . . . . ?
C73 P5 C75 N10 -50.66(16) . . . . ?
C73 P6 C74 P5 36.62(6) . . . . ?
C73 P6 C74 C103 158.25(12) . . . . ?
C73 P6 C86 N11 -166.56(10) . . . . ?
C73 P6 C86 N12 2.84(17) . . . . ?
C73 C97 C98 F21 -1.4(2) . . . . ?
C73 C97 C98 C99 177.20(13) . . . . ?
C73 C97 C102 F25 1.2(2) . . . . ?
C73 C97 C102 C101 -177.67(13) . . . . ?
C74 P5 C75 N9 -133.23(10) . . . . ?
C74 P5 C75 N10 37.42(16) . . . . ?
C74 P6 C73 P5 -36.36(6) . . . . ?
C74 P6 C73 C97 -158.26(11) . . . . ?
C74 P6 C86 N11 104.13(11) . . . . ?
C74 P6 C86 N12 -86.47(15) . . . . ?
C74 C103 C104 F26 0.4(2) . . . . ?
C74 C103 C104 C105 -179.23(14) . . . . ?
C74 C103 C108 F30 1.9(2) . . . . ?
C74 C103 C108 C107 -179.31(13) . . . . ?
C75 P5 C74 P6 -146.37(6) . . . . ?
C75 P5 C74 C103 92.63(12) . . . . ?
C75 N9 C76 C77 0.73(15) . . . . ?
C75 N9 C76 C81 -179.76(13) . . . . ?
C75 N9 C78 C79 -135.47(13) . . . . ?
C75 N9 C78 C80 97.19(15) . . . . ?
C75 N10 C77 C76 -0.63(16) . . . . ?
C75 N10 C77 C82 176.11(15) . . . . ?
C75 N10 C83 C84 105.97(16) . . . . ?
C75 N10 C83 C85 -125.50(15) . . . . ?
C76 N9 C75 P5 171.87(9) . . . . ?
C76 N9 C75 N10 -1.12(15) . . . . ?
C76 N9 C78 C79 48.54(18) . . . . ?
C76 N9 C78 C80 -78.80(16) . . . . ?
C77 N10 C75 P5 -170.32(12) . . . . ?
C77 N10 C75 N9 1.08(15) . . . . ?
C77 N10 C83 C84 -67.65(19) . . . . ?
C77 N10 C83 C85 60.89(19) . . . . ?
C78 N9 C75 P5 -4.70(17) . . . . ?
C78 N9 C75 N10 -177.69(12) . . . . ?
C78 N9 C76 C77 177.24(12) . . . . ?
C78 N9 C76 C81 -3.3(2) . . . . ?
C81 C76 C77 N10 -179.56(14) . . . . ?
C81 C76 C77 C82 3.8(3) . . . . ?
C83 N10 C75 P5 15.2(2) . . . . ?
C83 N10 C75 N9 -173.45(12) . . . . ?
C83 N10 C77 C76 173.79(13) . . . . ?
C83 N10 C77 C82 -9.5(2) . . . . ?
C86 P6 C73 P5 -141.50(6) . . . . ?
C86 P6 C73 C97 96.59(11) . . . . ?
C86 P6 C74 P5 151.99(6) . . . . ?
C86 P6 C74 C103 -86.38(12) . . . . ?
C86 N11 C88 C87 -0.44(16) . . . . ?
C86 N11 C88 C95 176.44(14) . . . . ?
C86 N11 C92 C93 -123.28(15) . . . . ?
C86 N11 C92 C94 107.75(16) . . . . ?
C86 N12 C87 C88 -1.20(16) . . . . ?
C86 N12 C87 C96 176.44(14) . . . . ?
C86 N12 C89 C90 -128.44(15) . . . . ?
C86 N12 C89 C91 103.33(16) . . . . ?
C87 N12 C86 P6 -169.22(12) . . . . ?
C87 N12 C86 N11 0.92(15) . . . . ?
C87 N12 C89 C90 58.94(19) . . . . ?
C87 N12 C89 C91 -69.30(18) . . . . ?
C88 N11 C86 P6 171.94(10) . . . . ?
C88 N11 C86 N12 -0.30(15) . . . . ?
C88 N11 C92 C93 61.0(2) . . . . ?
C88 N11 C92 C94 -67.97(18) . . . . ?
C89 N12 C86 P6 17.1(2) . . . . ?
C89 N12 C86 N11 -172.73(13) . . . . ?
C89 N12 C87 C88 172.37(13) . . . . ?
C89 N12 C87 C96 -10.0(2) . . . . ?
C92 N11 C86 P6 -4.38(18) . . . . ?
C92 N11 C86 N12 -176.62(13) . . . . ?
C92 N11 C88 C87 175.82(13) . . . . ?
C92 N11 C88 C95 -7.3(2) . . . . ?
C96 C87 C88 N11 -176.63(14) . . . . ?
C96 C87 C88 C95 6.5(2) . . . . ?
C97 C98 C99 F22 -178.49(13) . . . . ?
C97 C98 C99 C100 0.4(2) . . . . ?
C98 C97 C102 F25 178.01(12) . . . . ?
C98 C97 C102 C101 -0.9(2) . . . . ?
C98 C99 C100 F23 -179.73(14) . . . . ?
C98 C99 C100 C101 -0.5(2) . . . . ?
C99 C100 C101 F24 -179.07(14) . . . . ?
C99 C100 C101 C102 0.0(2) . . . . ?
C100 C101 C102 F25 -178.15(13) . . . . ?
C100 C101 C102 C97 0.8(2) . . . . ?
C102 C97 C98 F21 -178.29(12) . . . . ?
C102 C97 C98 C99 0.3(2) . . . . ?
C103 C104 C105 F27 178.77(14) . . . . ?
C103 C104 C105 C106 -1.1(2) . . . . ?
C104 C103 C108 F30 -177.95(13) . . . . ?
C104 C103 C108 C107 0.9(2) . . . . ?
C104 C105 C106 F28 179.59(14) . . . . ?
C104 C105 C106 C107 0.2(2) . . . . ?
C105 C106 C107 F29 -179.20(14) . . . . ?
C105 C106 C107 C108 1.2(2) . . . . ?
C106 C107 C108 F30 177.08(13) . . . . ?
C106 C107 C108 C103 -1.8(2) . . . . ?
C108 C103 C104 F26 -179.80(13) . . . . ?
C108 C103 C104 C105 0.6(2) . . . . ?
O16A S6A C114 F46A -63.0(3) . . . . ?
O16A S6A C114 F47A 176.5(6) . . . . ?
O16A S6A C114 F48A 57.4(7) . . . . ?
O17A S6A C114 F46A 178.60(17) . . . . ?
O17A S6A C114 F47A 58.1(6) . . . . ?
O17A S6A C114 F48A -61.0(7) . . . . ?
O18A S6A C114 F46A 58.8(2) . . . . ?
O18A S6A C114 F47A -61.8(6) . . . . ?
O18A S6A C114 F48A 179.2(7) . . . . ?
O16B S6B C1A F46B 174.9(13) . . . . ?
O16B S6B C1A F47B 60.7(7) . . . . ?
O16B S6B C1A F48B -61(2) . . . . ?
O17B S6B C1A F46B 52.2(14) . . . . ?
O17B S6B C1A F47B -62.0(7) . . . . ?
O17B S6B C1A F48B 176(2) . . . . ?
O18B S6B C1A F46B -65.1(13) . . . . ?
O18B S6B C1A F47B -179.3(4) . . . . ?
O18B S6B C1A F48B 59(2) . . . . ?
O10 S4 C112 F40 -176.5(18) . . . . ?
O10 S4 C112 F41 -60.7(11) . . . . ?
O10 S4 C112 F42 51.6(14) . . . . ?
O11 S4 C112 F40 65.4(14) . . . . ?
O11 S4 C112 F41 -178.7(11) . . . . ?
O11 S4 C112 F42 -66.5(12) . . . . ?
O12 S4 C112 F40 -51.7(14) . . . . ?
O12 S4 C112 F41 64.1(9) . . . . ?
O12 S4 C112 F42 176.4(13) . . . . ?
O19A S7A C115 F49A -71(4) . . . . ?
O19A S7A C115 F50A 101.5(14) . . . . ?
O19A S7A C115 F51A -165.9(9) . . . . ?
O20A S7A C115 F49A 63(4) . . . . ?
O20A S7A C115 F50A -125.0(16) . . . . ?
O20A S7A C115 F51A -32.4(15) . . . . ?
O21A S7A C115 F49A 167(5) . . . . ?
O21A S7A C115 F50A -20(3) . . . . ?
O21A S7A C115 F51A 72(2) . . . . ?

loop_
_exptl_oxdiff_crystal_face_indexfrac_h
_exptl_oxdiff_crystal_face_indexfrac_k
_exptl_oxdiff_crystal_face_indexfrac_l
_exptl_oxdiff_crystal_face_x
_exptl_oxdiff_crystal_face_y
_exptl_oxdiff_crystal_face_z
1.9983 0.0001 4.9964 -0.0846 -0.0008 -0.3554
-1.9983 -0.0001 -4.9964 0.0846 0.0008 0.3554
-0.9967 4.9971 -0.0009 -0.4101 -0.0368 0.1116
0.9967 -4.9971 0.0009 0.4101 0.0368 -0.1116
0.9993 -0.0001 -0.0000 0.0050 -0.0433 -0.0149
4.9969 -0.0009 -2.9979 0.0817 -0.2677 0.1208
4.9965 -0.0005 1.9985 -0.0129 -0.1820 -0.2047
-0.0009 -0.9990 4.9966 -0.0135 0.1017 -0.3449
0.0009 0.9990 -4.9966 0.0135 -0.1017 0.3449
-0.9993 0.0001 0.0000 -0.0050 0.0433 0.0149
-4.9956 1.9994 -0.0003 -0.1870 0.1842 0.1132
-1.9985 1.0000 4.9962 -0.1855 0.1562 -0.2764
4.9955 -1.9993 0.9996 0.1681 -0.1671 -0.1783
4.9952 -2.9990 -1.9981 0.3058 -0.2025 -0.0023
4.9971 0.9988 0.9990 -0.0750 -0.2151 -0.1203
